data_2207246
loop_
_publ_author_name
'Spek, Anthony L.'
'Tooke, Duncan M.'
'Garza-Ortiz, Ariadna'
'Reedijk, Jan'

_publ_section_title
;
 Non-merohedrally twinned <i>mer</i>-trichloro(dimethyl
 sulfoxide-\k<i>S</i>)(1,10-phenanthroline)ruthenium(III) chloroform
 solvate, with <i>Z</i>' = 6
;
_journal_coeditor_code HB6296
_journal_issue 11
_journal_name_full 'Acta Crystallographica Section E'
_journal_page_first m2428
_journal_page_last m2430
_journal_paper_doi 10.1107/S1600536805034756
_journal_volume 61
_journal_year 2005
_chemical_formula_iupac '[Ru Cl3 (C12 H8 N2) (C2 H6 O S)], C H Cl3'
_chemical_formula_moiety 'C14 H14 Cl3 N2 O Ru S, C H Cl3'
_chemical_formula_sum 'C15 H15 Cl6 N2 O Ru S'
_chemical_formula_weight 585.12
_chemical_name_systematic
;
mer-trichloro(dimethyl sulfoxide-\kS)(-1,10-phenanthroline)ruthenium(III)
chloroform solvate
;
_space_group_IT_number 2
_symmetry_cell_setting triclinic
_symmetry_space_group_name_Hall '-P 1'
_symmetry_space_group_name_H-M 'P -1'
_atom_sites_solution_hydrogens geom
_atom_sites_solution_primary direct
_atom_sites_solution_secondary difmap
_cell_angle_alpha 75.823(9)
_cell_angle_beta 74.676(10)
_cell_angle_gamma 69.907(8)
_cell_formula_units_Z 12
_cell_length_a 13.8023(16)
_cell_length_b 19.731(3)
_cell_length_c 25.597(3)
_cell_measurement_reflns_used 290
_cell_measurement_temperature 150
_cell_measurement_theta_max 25.0
_cell_measurement_theta_min 4.0
_cell_volume 6221.8(15)
_computing_cell_refinement 'DIRAX (Duisenberg, 1992)'
_computing_data_collection 'COLLECT (Hooft, 1998)'
_computing_data_reduction 'EVALCCD (Duisenberg et al., 2003)'
_computing_molecular_graphics 'PLATON (Spek, 2003)'
_computing_publication_material PLATON
_computing_structure_refinement 'SHELXL97 (Sheldrick, 1997)'
_computing_structure_solution 'DIRDIF99 (Beurskens et al., 1999)'
_diffrn_ambient_temperature 150
_diffrn_detector_area_resol_mean 18.4
_diffrn_measured_fraction_theta_full 1.000
_diffrn_measured_fraction_theta_max 1.000
_diffrn_measurement_device_type 'Nonius KappaCCD'
_diffrn_measurement_method '\f and \w'
_diffrn_radiation_monochromator graphite
_diffrn_radiation_source 'Rotating Anode'
_diffrn_radiation_type MoK\a
_diffrn_radiation_wavelength 0.71073
_diffrn_reflns_av_R_equivalents 0.0856
_diffrn_reflns_av_sigmaI/netI 0.0441
_diffrn_reflns_limit_h_max 16
_diffrn_reflns_limit_h_min -16
_diffrn_reflns_limit_k_max 23
_diffrn_reflns_limit_k_min -23
_diffrn_reflns_limit_l_max 30
_diffrn_reflns_limit_l_min -30
_diffrn_reflns_number 125300
_diffrn_reflns_reduction_process
;
;
_diffrn_reflns_theta_full 25.00
_diffrn_reflns_theta_max 25.00
_diffrn_reflns_theta_min 1.50
_diffrn_standards_decay_% 0
_exptl_absorpt_coefficient_mu 1.638
_exptl_absorpt_correction_T_max 0.850
_exptl_absorpt_correction_T_min 0.490
_exptl_absorpt_correction_type analytical
_exptl_absorpt_process_details '(de Meulenaer & Tompa, 1965)'
_exptl_crystal_colour orange--red
_exptl_crystal_density_diffrn 1.874
_exptl_crystal_density_method 'Not Measured'
_exptl_crystal_description block
_exptl_crystal_F_000 3468
_exptl_crystal_size_max 0.300
_exptl_crystal_size_mid 0.250
_exptl_crystal_size_min 0.070
_refine_diff_density_max 2.095
_refine_diff_density_min -1.494
_refine_ls_extinction_method none
_refine_ls_goodness_of_fit_ref 1.019
_refine_ls_hydrogen_treatment constr
_refine_ls_matrix_type full
_refine_ls_number_parameters 1418
_refine_ls_number_reflns 21950
_refine_ls_number_restraints 72
_refine_ls_restrained_S_all 1.018
_refine_ls_R_factor_all 0.0786
_refine_ls_R_factor_gt 0.0463
_refine_ls_shift/su_max 0.003
_refine_ls_shift/su_mean 0.000
_refine_ls_structure_factor_coef Fsqd
_refine_ls_weighting_details 'calc w = 1/[\s^2^(Fo^2^)+(0.0508P)^2^+19.2712P] where P = (Fo^2^+2Fc^2^)/3'
_refine_ls_weighting_scheme calc
_refine_ls_wR_factor_gt 0.1136
_refine_ls_wR_factor_ref 0.1340
_reflns_number_gt 14784
_reflns_number_total 21950
_reflns_threshold_expression I>2\s(I)
_cod_data_source_file hb6296.cif
_cod_data_source_block I
_cod_depositor_comments
;
The following automatic conversions were performed:
'_symmetry_cell_setting' value 'Triclinic' changed to 'triclinic'
according to '/home/saulius/struct/CIF-dictionaries/cif_core.dic'
dictionary named 'cif_core.dic' version 2.4.1 from 2010-06-29.

Automatic conversion script
Id: cif_fix_enum 1527 2010-12-29 10:47:43Z saulius 

The following automatic conversions were performed:

'_symmetry_cell_setting' value 'Triclinic' changed to 'triclinic'
according to /home/saulius/struct/CIF-dictionaries/cif_core.dic
dictionary named 'cif_core.dic' version 2.4.1 from 2010-06-29.

Automatic conversion script
Id: cif_fix_values 1715 2011-07-08 13:25:40Z adriana 
;
_cod_database_code 2207246
_cod_database_fobs_code 2207246

loop_
_symmetry_equiv_pos_site_id
_symmetry_equiv_pos_as_xyz
1 x,y,z
2 -x,-y,-z

loop_
_atom_site_aniso_label
_atom_site_aniso_U_11
_atom_site_aniso_U_22
_atom_site_aniso_U_33
_atom_site_aniso_U_12
_atom_site_aniso_U_13
_atom_site_aniso_U_23
Ru1 0.0171(3) 0.0150(3) 0.0173(3) -0.0030(3) -0.0016(3) -0.0051(3)
Cl1 0.0205(11) 0.0260(11) 0.0320(12) -0.0075(9) 0.0033(9) -0.0126(9)
Cl2 0.0175(10) 0.0185(9) 0.0230(10) -0.0046(8) -0.0012(8) -0.0024(8)
Cl3 0.0299(12) 0.0185(10) 0.0246(11) -0.0024(8) -0.0054(9) -0.0016(8)
S1 0.0255(11) 0.0169(10) 0.0180(10) 0.0005(8) -0.0079(9) -0.0060(8)
O1 0.047(4) 0.018(3) 0.019(3) -0.001(3) -0.015(3) -0.003(2)
N1 0.014(3) 0.023(4) 0.017(3) -0.007(3) -0.002(3) -0.003(3)
N2 0.015(3) 0.017(3) 0.022(4) -0.003(3) -0.001(3) -0.007(3)
C1 0.022(4) 0.024(4) 0.025(5) -0.007(4) -0.001(4) -0.013(4)
C2 0.020(4) 0.022(4) 0.025(5) -0.002(3) -0.008(4) -0.003(4)
C3 0.027(5) 0.027(5) 0.021(4) -0.011(4) -0.009(4) 0.001(4)
C4 0.016(4) 0.038(5) 0.028(5) -0.004(4) -0.009(4) -0.013(4)
C5 0.024(5) 0.038(5) 0.024(5) -0.005(4) -0.002(4) -0.020(4)
C6 0.018(4) 0.037(5) 0.034(5) -0.008(4) 0.003(4) -0.021(4)
C7 0.015(4) 0.016(4) 0.043(6) -0.002(3) -0.004(4) -0.009(4)
C8 0.026(5) 0.018(4) 0.033(5) -0.007(4) -0.003(4) -0.002(4)
C9 0.021(4) 0.024(4) 0.019(4) -0.009(4) -0.005(3) -0.004(3)
C10 0.013(4) 0.020(4) 0.021(4) -0.005(3) -0.003(3) -0.003(3)
C11 0.016(4) 0.023(4) 0.031(5) -0.005(3) 0.000(4) -0.013(4)
C12 0.011(4) 0.027(4) 0.021(4) -0.004(3) 0.002(3) -0.011(4)
C13 0.041(6) 0.030(5) 0.034(5) -0.008(4) -0.012(4) -0.021(4)
C14 0.038(5) 0.029(5) 0.017(4) -0.003(4) 0.001(4) -0.008(4)
Ru2 0.0142(3) 0.0136(3) 0.0164(3) -0.0009(3) -0.0032(3) -0.0038(2)
Cl4 0.0161(10) 0.0260(10) 0.0350(12) -0.0032(8) -0.0018(9) -0.0126(9)
Cl5 0.0159(9) 0.0175(9) 0.0223(10) -0.0028(7) -0.0016(8) -0.0034(7)
Cl6 0.0230(10) 0.0201(10) 0.0221(10) -0.0022(8) -0.0032(8) -0.0027(8)
S2 0.0221(10) 0.0151(9) 0.0218(10) 0.0015(8) -0.0075(8) -0.0075(8)
O2 0.050(4) 0.013(3) 0.028(3) 0.007(3) -0.021(3) -0.002(2)
N3 0.011(3) 0.018(3) 0.019(3) 0.002(3) -0.005(3) 0.000(3)
N4 0.016(3) 0.018(3) 0.020(4) -0.002(3) -0.003(3) -0.004(3)
C15 0.021(4) 0.018(4) 0.019(4) -0.002(3) -0.007(3) -0.002(3)
C16 0.020(4) 0.018(4) 0.037(5) -0.002(3) -0.011(4) -0.009(4)
C17 0.021(4) 0.034(5) 0.018(4) -0.008(4) -0.001(3) -0.003(4)
C18 0.027(5) 0.041(5) 0.016(4) -0.013(4) -0.002(4) -0.006(4)
C19 0.023(5) 0.034(5) 0.028(5) -0.013(4) 0.002(4) -0.015(4)
C20 0.019(4) 0.022(4) 0.040(6) -0.004(3) -0.004(4) -0.014(4)
C21 0.020(5) 0.024(5) 0.042(6) -0.008(4) 0.006(4) -0.010(4)
C22 0.016(4) 0.010(4) 0.034(5) -0.004(3) -0.003(4) -0.002(3)
C23 0.015(4) 0.022(4) 0.029(5) -0.002(3) -0.003(4) -0.006(4)
C24 0.015(4) 0.025(4) 0.012(4) -0.005(3) -0.003(3) -0.004(3)
C25 0.016(4) 0.028(4) 0.027(5) -0.009(4) 0.001(4) -0.015(4)
C26 0.014(4) 0.015(4) 0.026(5) -0.001(3) 0.001(3) -0.008(3)
C27 0.035(5) 0.036(5) 0.025(5) -0.013(4) 0.002(4) -0.017(4)
C28 0.034(5) 0.026(5) 0.034(5) -0.012(4) -0.008(4) -0.014(4)
Ru3 0.0141(3) 0.0149(3) 0.0180(3) -0.0013(3) -0.0008(3) -0.0056(3)
Cl7 0.0139(10) 0.0242(10) 0.0383(12) -0.0046(8) 0.0011(9) -0.0108(9)
Cl8 0.0153(10) 0.0244(10) 0.0257(11) -0.0035(8) 0.0004(8) -0.0098(8)
Cl9 0.0261(11) 0.0172(9) 0.0228(10) 0.0017(8) -0.0043(8) -0.0022(8)
S3 0.0230(11) 0.0159(10) 0.0187(10) -0.0021(8) -0.0014(8) -0.0075(8)
O3 0.044(4) 0.016(3) 0.021(3) -0.002(3) -0.011(3) -0.003(2)
N5 0.013(3) 0.015(3) 0.015(3) 0.003(3) -0.004(3) -0.005(3)
N6 0.016(4) 0.010(3) 0.033(4) 0.000(3) 0.000(3) -0.002(3)
C29 0.016(4) 0.017(4) 0.020(4) -0.004(3) 0.002(3) -0.005(3)
C30 0.020(4) 0.022(4) 0.025(5) -0.001(3) -0.007(4) -0.005(3)
C31 0.028(5) 0.031(5) 0.026(5) -0.011(4) -0.005(4) -0.004(4)
C32 0.024(5) 0.033(5) 0.020(5) -0.006(4) -0.004(4) -0.006(4)
C33 0.017(4) 0.039(5) 0.027(5) -0.005(4) -0.005(4) -0.016(4)
C34 0.015(4) 0.030(5) 0.045(6) -0.002(4) 0.000(4) -0.022(4)
C35 0.020(5) 0.012(4) 0.061(7) 0.000(3) -0.003(4) -0.014(4)
C36 0.020(4) 0.014(4) 0.033(5) -0.002(3) -0.001(4) -0.003(3)
C37 0.016(4) 0.034(5) 0.018(4) -0.004(4) -0.002(3) -0.011(4)
C38 0.016(4) 0.015(4) 0.025(5) -0.005(3) -0.008(3) 0.000(3)
C39 0.016(4) 0.020(4) 0.042(5) -0.004(3) 0.001(4) -0.017(4)
C40 0.017(4) 0.022(4) 0.028(5) -0.007(3) -0.004(4) -0.009(4)
C41 0.032(5) 0.023(4) 0.015(4) -0.001(4) 0.001(3) -0.010(3)
C42 0.028(5) 0.030(5) 0.037(5) -0.007(4) -0.008(4) -0.016(4)
Ru4 0.0175(3) 0.0125(3) 0.0247(4) -0.0012(3) -0.0038(3) -0.0099(3)
Cl10 0.0182(10) 0.0246(10) 0.0313(11) -0.0016(8) -0.0043(9) -0.0114(9)
Cl11 0.0196(10) 0.0201(10) 0.0352(12) -0.0016(8) -0.0067(9) -0.0087(8)
Cl12 0.0280(11) 0.0191(9) 0.0259(11) -0.0062(8) -0.0033(9) -0.0065(8)
S4 0.0292(12) 0.0177(10) 0.0250(11) -0.0028(9) -0.0069(9) -0.0105(8)
O4 0.042(4) 0.030(3) 0.023(3) -0.010(3) -0.002(3) -0.014(3)
N7 0.021(4) 0.020(3) 0.024(4) -0.002(3) -0.006(3) -0.014(3)
N8 0.016(3) 0.010(3) 0.024(4) 0.000(3) -0.008(3) -0.006(3)
C43 0.027(5) 0.032(5) 0.015(4) -0.004(4) 0.001(4) -0.015(4)
C44 0.032(5) 0.035(5) 0.027(5) -0.011(4) -0.012(4) -0.008(4)
C45 0.015(4) 0.029(5) 0.030(5) -0.006(4) -0.001(4) -0.001(4)
C46 0.018(4) 0.014(4) 0.043(5) -0.002(3) 0.000(4) -0.011(4)
C47 0.015(4) 0.013(4) 0.045(5) 0.000(3) -0.003(4) -0.016(4)
C48 0.016(4) 0.020(4) 0.027(4) -0.001(3) -0.003(3) -0.013(3)
C49 0.019(4) 0.020(4) 0.024(4) -0.002(3) -0.002(3) -0.009(3)
C50 0.017(4) 0.024(4) 0.019(4) -0.002(3) -0.003(3) -0.008(3)
C51 0.009(4) 0.016(4) 0.040(5) -0.001(3) -0.005(4) -0.008(4)
C52 0.013(4) 0.013(4) 0.029(5) 0.002(3) -0.009(3) -0.008(3)
C53 0.012(4) 0.012(4) 0.029(5) 0.002(3) -0.003(3) -0.008(3)
C54 0.012(4) 0.008(3) 0.027(4) 0.000(3) -0.003(3) -0.011(3)
C55 0.044(6) 0.022(5) 0.048(6) 0.005(4) -0.011(5) -0.020(4)
C56 0.034(5) 0.035(5) 0.044(6) -0.013(4) -0.010(4) -0.020(4)
Ru5 0.0184(3) 0.0141(3) 0.0205(3) -0.0032(3) -0.0019(3) -0.0069(3)
Cl13 0.0212(11) 0.0226(10) 0.0318(11) 0.0012(8) -0.0076(9) -0.0126(8)
Cl14 0.0211(10) 0.0254(10) 0.0229(10) -0.0058(8) -0.0023(8) -0.0071(8)
Cl15 0.0313(12) 0.0207(10) 0.0212(10) -0.0047(8) -0.0022(9) -0.0042(8)
S5 0.0293(12) 0.0177(10) 0.0225(11) -0.0066(9) -0.0002(9) -0.0101(8)
O5 0.038(4) 0.025(3) 0.028(3) -0.013(3) 0.004(3) -0.010(3)
N9 0.018(4) 0.023(4) 0.024(4) -0.006(3) -0.004(3) -0.011(3)
N10 0.010(3) 0.016(3) 0.024(4) 0.001(3) -0.002(3) -0.009(3)
C57 0.014(4) 0.028(4) 0.025(5) -0.005(3) 0.000(3) -0.014(4)
C58 0.016(4) 0.037(5) 0.026(5) -0.010(4) 0.004(4) -0.010(4)
C59 0.022(5) 0.026(4) 0.026(5) -0.012(4) -0.002(4) -0.007(4)
C60 0.015(4) 0.018(4) 0.042(5) -0.002(3) -0.003(4) -0.009(4)
C61 0.013(4) 0.018(4) 0.040(5) -0.001(3) 0.001(3) -0.016(3)
C62 0.018(4) 0.020(4) 0.033(5) 0.002(3) -0.007(4) -0.017(4)
C63 0.021(5) 0.034(5) 0.026(5) -0.004(4) -0.005(4) -0.017(4)
C64 0.019(4) 0.023(4) 0.031(5) -0.005(3) -0.001(4) -0.012(4)
C65 0.017(4) 0.023(4) 0.026(5) -0.007(3) -0.006(3) -0.003(3)
C66 0.008(4) 0.020(4) 0.029(5) 0.004(3) -0.005(3) -0.017(3)
C67 0.016(4) 0.015(4) 0.030(5) 0.001(3) -0.007(3) -0.014(3)
C68 0.013(4) 0.017(4) 0.027(5) -0.002(3) -0.003(3) -0.005(3)
C69 0.048(6) 0.014(4) 0.043(6) 0.002(4) 0.001(5) -0.016(4)
C70 0.048(6) 0.037(5) 0.042(6) -0.017(5) -0.003(5) -0.020(5)
Ru6 0.0154(3) 0.0147(3) 0.0184(3) -0.0033(3) 0.0011(3) -0.0089(3)
Cl16 0.0194(10) 0.0210(10) 0.0324(11) -0.0034(8) -0.0032(9) -0.0111(9)
Cl17 0.0173(10) 0.0235(10) 0.0212(10) -0.0013(8) -0.0014(8) -0.0089(8)
Cl18 0.0262(11) 0.0189(9) 0.0201(10) -0.0054(8) 0.0003(8) -0.0039(8)
S6 0.0233(11) 0.0207(10) 0.0230(11) -0.0076(8) 0.0026(9) -0.0119(8)
O6 0.046(4) 0.034(3) 0.021(3) -0.022(3) 0.020(3) -0.015(3)
N11 0.015(3) 0.020(3) 0.014(3) -0.005(3) 0.005(3) -0.013(3)
N12 0.017(4) 0.017(3) 0.023(4) -0.004(3) -0.003(3) -0.010(3)
C71 0.015(4) 0.031(4) 0.019(4) -0.001(3) -0.001(3) -0.011(3)
C72 0.017(4) 0.042(5) 0.014(4) -0.005(4) -0.003(3) -0.006(4)
C73 0.012(4) 0.025(4) 0.030(5) -0.008(3) 0.002(3) -0.004(4)
C74 0.018(4) 0.014(4) 0.037(5) -0.005(3) -0.007(4) -0.003(4)
C75 0.023(5) 0.016(4) 0.040(5) 0.001(3) -0.009(4) -0.017(4)
C76 0.022(4) 0.018(4) 0.027(4) 0.002(3) -0.005(3) -0.018(3)
C77 0.028(5) 0.025(4) 0.023(5) -0.004(4) -0.003(4) -0.017(4)
C78 0.025(5) 0.020(4) 0.025(5) -0.006(4) -0.002(4) -0.008(4)
C79 0.012(4) 0.027(4) 0.023(4) -0.003(3) -0.002(3) -0.008(4)
C80 0.014(4) 0.022(4) 0.031(5) -0.005(3) -0.001(4) -0.012(4)
C81 0.007(4) 0.020(4) 0.039(5) 0.002(3) -0.006(4) -0.010(4)
C82 0.013(4) 0.017(4) 0.022(4) -0.003(3) 0.003(3) -0.005(3)
C83 0.035(5) 0.025(5) 0.041(6) 0.002(4) -0.009(4) -0.018(4)
C84 0.032(5) 0.034(5) 0.040(5) -0.018(4) -0.009(4) -0.012(4)
Cl19 0.0280(12) 0.0407(12) 0.0288(11) -0.0046(9) -0.0052(9) -0.0110(9)
Cl20 0.0525(16) 0.0486(15) 0.0653(18) -0.0105(12) -0.0212(14) -0.0265(13)
Cl21 0.0389(13) 0.0270(11) 0.0486(14) -0.0034(10) 0.0055(11) -0.0114(10)
C85 0.038(5) 0.032(5) 0.029(5) -0.007(4) -0.002(4) -0.013(4)
Cl22 0.0320(12) 0.0297(11) 0.0424(13) -0.0081(9) -0.0033(10) -0.0099(10)
Cl23 0.0469(15) 0.0601(16) 0.0420(14) 0.0121(12) -0.0141(12) -0.0214(12)
Cl24 0.0576(18) 0.0659(19) 0.088(2) -0.0290(15) -0.0035(16) -0.0382(17)
C86 0.035(5) 0.032(5) 0.030(5) -0.006(4) 0.009(4) -0.006(4)
Cl25 0.065(2) 0.0473(17) 0.074(2) 0.0187(15) 0.0091(16) 0.0070(15)
Cl26 0.0462(15) 0.0407(13) 0.0434(14) -0.0161(11) 0.0103(11) -0.0233(11)
Cl27 0.0550(16) 0.0529(15) 0.0445(14) -0.0334(13) -0.0005(12) -0.0151(12)
C87 0.034(5) 0.022(4) 0.042(6) -0.003(4) 0.011(4) -0.014(4)
Cl28 0.125(3) 0.135(3) 0.058(2) -0.102(3) -0.001(2) -0.025(2)
Cl29 0.0340(13) 0.0422(13) 0.0359(13) -0.0076(10) 0.0004(10) -0.0118(10)
Cl30 0.071(2) 0.0665(19) 0.0506(17) -0.0057(16) -0.0127(15) -0.0094(14)
C88 0.045(6) 0.038(5) 0.028(5) -0.016(5) 0.007(4) -0.012(4)
Cl31 0.0331(13) 0.0312(12) 0.0487(14) 0.0032(10) -0.0137(11) -0.0089(10)
Cl32 0.078(2) 0.0545(18) 0.083(2) -0.0125(16) 0.0146(19) 0.0019(16)
Cl33 0.158(4) 0.0537(19) 0.179(4) -0.029(2) -0.137(4) -0.006(2)
C89 0.054(7) 0.020(5) 0.068(8) 0.000(4) -0.025(6) -0.010(5)
Cl34 0.078(2) 0.081(2) 0.0430(17) 0.0178(18) 0.0138(16) -0.0036(15)
Cl35 0.0465(15) 0.0356(13) 0.0616(17) 0.0091(11) -0.0257(13) -0.0245(12)
Cl36 0.0517(16) 0.0438(14) 0.0476(15) -0.0134(12) -0.0215(12) -0.0120(11)
C90 0.041(6) 0.046(6) 0.025(5) 0.008(4) -0.011(4) -0.014(4)

loop_
_atom_site_label
_atom_site_fract_x
_atom_site_fract_y
_atom_site_fract_z
_atom_site_U_iso_or_equiv
_atom_site_thermal_displace_type
_atom_site_calc_flag
_atom_site_refinement_flags
_atom_site_occupancy
_atom_site_type_symbol
Ru1 0.08844(5) 0.78926(3) 0.42784(3) 0.0169(2) Uani . . 1.000 Ru
Cl1 -0.08627(16) 0.78921(11) 0.46058(9) 0.0263(7) Uani . . 1.000 Cl
Cl2 0.25965(15) 0.79395(10) 0.38630(8) 0.0207(6) Uani . . 1.000 Cl
Cl3 0.14449(17) 0.71034(10) 0.50574(8) 0.0260(6) Uani . . 1.000 Cl
S1 0.05560(16) 0.88453(10) 0.47327(8) 0.0207(6) Uani . . 1.000 S
O1 -0.0044(5) 0.9576(3) 0.4475(2) 0.0287(19) Uani . . 1.000 O
N1 0.0461(5) 0.8489(3) 0.3526(3) 0.0179(19) Uani . . 1.000 N
N2 0.1177(5) 0.7034(3) 0.3851(3) 0.0183(19) Uani . . 1.000 N
C1 0.0104(6) 0.9201(4) 0.3382(3) 0.023(3) Uani . . 1.000 C
C2 -0.0073(6) 0.9532(4) 0.2852(3) 0.023(3) Uani . . 1.000 C
C3 0.0156(6) 0.9102(4) 0.2458(3) 0.024(3) Uani . . 1.000 C
C4 0.0825(6) 0.7835(5) 0.2229(4) 0.026(3) Uani . . 1.000 C
C5 0.1154(7) 0.7100(5) 0.2391(3) 0.028(3) Uani . . 1.000 C
C6 0.1604(6) 0.6041(5) 0.3147(4) 0.029(3) Uani . . 1.000 C
C7 0.1698(6) 0.5807(4) 0.3688(4) 0.025(3) Uani . . 1.000 C
C8 0.1494(7) 0.6314(4) 0.4025(4) 0.027(3) Uani . . 1.000 C
C9 0.0557(6) 0.8332(4) 0.2605(3) 0.020(2) Uani . . 1.000 C
C10 0.0677(6) 0.8053(4) 0.3147(3) 0.018(2) Uani . . 1.000 C
C11 0.1275(6) 0.6789(4) 0.2950(3) 0.023(3) Uani . . 1.000 C
C12 0.1051(6) 0.7276(4) 0.3319(3) 0.020(2) Uani . . 1.000 C
C13 0.1722(7) 0.8918(5) 0.4852(4) 0.032(3) Uani . . 1.000 C
C14 -0.0152(7) 0.8702(5) 0.5417(3) 0.030(3) Uani . . 1.000 C
Ru2 0.10056(5) 0.44775(3) 0.76610(3) 0.0153(2) Uani . . 1.000 Ru
Cl4 -0.07581(15) 0.44966(11) 0.79744(9) 0.0258(6) Uani . . 1.000 Cl
Cl5 0.27205(14) 0.45183(10) 0.72526(8) 0.0196(5) Uani . . 1.000 Cl
Cl6 0.15388(16) 0.36623(10) 0.84335(8) 0.0233(6) Uani . . 1.000 Cl
S2 0.06864(16) 0.54082(10) 0.81317(8) 0.0201(6) Uani . . 1.000 S
O2 0.0088(5) 0.6145(3) 0.7882(2) 0.0323(19) Uani . . 1.000 O
N3 0.0620(5) 0.5101(3) 0.6905(3) 0.0179(17) Uani . . 1.000 N
N4 0.1252(5) 0.3638(3) 0.7227(3) 0.0188(19) Uani . . 1.000 N
C15 0.0364(6) 0.5814(4) 0.6759(3) 0.020(2) Uani . . 1.000 C
C16 0.0196(6) 0.6164(4) 0.6227(3) 0.024(3) Uani . . 1.000 C
C17 0.0303(6) 0.5742(5) 0.5848(3) 0.025(3) Uani . . 1.000 C
C18 0.0760(7) 0.4489(5) 0.5630(3) 0.028(3) Uani . . 1.000 C
C19 0.1057(6) 0.3748(5) 0.5783(4) 0.027(3) Uani . . 1.000 C
C20 0.1545(6) 0.2666(4) 0.6525(4) 0.026(3) Uani . . 1.000 C
C21 0.1706(6) 0.2420(5) 0.7051(4) 0.030(3) Uani . . 1.000 C
C22 0.1550(6) 0.2922(4) 0.7399(4) 0.021(3) Uani . . 1.000 C
C23 0.0594(6) 0.4965(4) 0.5995(3) 0.023(3) Uani . . 1.000 C
C24 0.0753(6) 0.4666(4) 0.6536(3) 0.017(2) Uani . . 1.000 C
C25 0.1217(6) 0.3425(4) 0.6336(3) 0.022(3) Uani . . 1.000 C
C26 0.1069(6) 0.3887(4) 0.6709(3) 0.019(3) Uani . . 1.000 C
C27 0.0001(7) 0.5231(5) 0.8817(3) 0.031(3) Uani . . 1.000 C
C28 0.1856(7) 0.5472(5) 0.8257(4) 0.029(3) Uani . . 1.000 C
Ru3 0.07990(5) 0.13242(4) 0.09285(3) 0.0164(2) Uani . . 1.000 Ru
Cl7 -0.09222(15) 0.12605(11) 0.12635(9) 0.0260(6) Uani . . 1.000 Cl
Cl8 0.24922(15) 0.14025(10) 0.05103(8) 0.0223(6) Uani . . 1.000 Cl
Cl9 0.13627(16) 0.05620(10) 0.17238(8) 0.0246(6) Uani . . 1.000 Cl
S3 0.04739(16) 0.23061(10) 0.13515(8) 0.0199(6) Uani . . 1.000 S
O3 0.0002(5) 0.3047(3) 0.1057(2) 0.0280(19) Uani . . 1.000 O
N5 0.0377(5) 0.1892(3) 0.0176(2) 0.0156(17) Uani . . 1.000 N
N6 0.1112(5) 0.0445(3) 0.0519(3) 0.022(2) Uani . . 1.000 N
C29 -0.0007(6) 0.2602(4) 0.0021(3) 0.019(2) Uani . . 1.000 C
C30 -0.0153(6) 0.2913(4) -0.0514(3) 0.023(3) Uani . . 1.000 C
C31 0.0116(7) 0.2465(5) -0.0900(4) 0.028(3) Uani . . 1.000 C
C32 0.0826(7) 0.1187(5) -0.1120(3) 0.026(3) Uani . . 1.000 C
C33 0.1167(6) 0.0460(5) -0.0946(3) 0.027(3) Uani . . 1.000 C
C34 0.1586(6) -0.0577(5) -0.0164(4) 0.030(3) Uani . . 1.000 C
C35 0.1673(7) -0.0790(4) 0.0374(4) 0.032(3) Uani . . 1.000 C
C36 0.1420(6) -0.0263(4) 0.0710(4) 0.024(3) Uani . . 1.000 C
C37 0.0516(6) 0.1697(5) -0.0747(3) 0.023(3) Uani . . 1.000 C
C38 0.0618(6) 0.1444(4) -0.0196(3) 0.018(3) Uani . . 1.000 C
C39 0.1245(6) 0.0170(4) -0.0375(4) 0.026(3) Uani . . 1.000 C
C40 0.0996(6) 0.0671(4) -0.0018(3) 0.021(3) Uani . . 1.000 C
C41 -0.0347(7) 0.2216(4) 0.2016(3) 0.025(3) Uani . . 1.000 C
C42 0.1620(7) 0.2321(5) 0.1537(4) 0.030(3) Uani . . 1.000 C
Ru4 0.41678(5) -0.00821(3) 0.77886(3) 0.0179(2) Uani . . 1.000 Ru
Cl10 0.58916(15) -0.05302(11) 0.79458(8) 0.0249(6) Uani . . 1.000 Cl
Cl11 0.24723(15) 0.04687(10) 0.76041(9) 0.0251(6) Uani . . 1.000 Cl
Cl12 0.35876(16) -0.08839(10) 0.85572(8) 0.0245(6) Uani . . 1.000 Cl
S4 0.44770(17) -0.09573(11) 0.72626(9) 0.0235(6) Uani . . 1.000 S
O4 0.4923(5) -0.0800(3) 0.6670(2) 0.0310(19) Uani . . 1.000 O
N7 0.4589(5) 0.0728(3) 0.7177(3) 0.021(2) Uani . . 1.000 N
N8 0.3882(5) 0.0742(3) 0.8245(3) 0.0163(19) Uani . . 1.000 N
C43 0.4950(6) 0.0720(5) 0.6627(3) 0.025(3) Uani . . 1.000 C
C44 0.5095(7) 0.1331(5) 0.6264(4) 0.029(3) Uani . . 1.000 C
C45 0.4888(6) 0.1974(5) 0.6432(4) 0.026(3) Uani . . 1.000 C
C46 0.4271(6) 0.2665(4) 0.7218(4) 0.026(3) Uani . . 1.000 C
C47 0.3939(6) 0.2658(4) 0.7768(4) 0.024(3) Uani . . 1.000 C
C48 0.3481(6) 0.1970(4) 0.8708(3) 0.021(2) Uani . . 1.000 C
C49 0.3370(6) 0.1328(4) 0.9033(3) 0.022(2) Uani . . 1.000 C
C50 0.3573(6) 0.0721(4) 0.8782(3) 0.020(2) Uani . . 1.000 C
C51 0.4523(6) 0.2007(4) 0.6990(4) 0.022(3) Uani . . 1.000 C
C52 0.4388(6) 0.1378(4) 0.7345(3) 0.018(3) Uani . . 1.000 C
C53 0.3815(6) 0.2014(4) 0.8137(3) 0.019(3) Uani . . 1.000 C
C54 0.4022(6) 0.1375(4) 0.7924(3) 0.015(2) Uani . . 1.000 C
C55 0.5288(8) -0.1812(5) 0.7545(4) 0.039(3) Uani . . 1.000 C
C56 0.3316(7) -0.1202(5) 0.7319(4) 0.034(3) Uani . . 1.000 C
Ru5 0.41402(5) 0.67031(3) 0.11497(3) 0.0178(2) Uani . . 1.000 Ru
Cl13 0.58891(16) 0.62844(11) 0.12554(9) 0.0253(6) Uani . . 1.000 Cl
Cl14 0.24226(15) 0.72298(11) 0.09843(8) 0.0233(6) Uani . . 1.000 Cl
Cl15 0.35949(17) 0.59219(11) 0.19373(8) 0.0257(6) Uani . . 1.000 Cl
S5 0.44814(17) 0.57721(11) 0.06726(9) 0.0230(6) Uani . . 1.000 S
O5 0.5053(5) 0.5871(3) 0.0101(2) 0.0305(19) Uani . . 1.000 O
N9 0.4537(5) 0.7506(3) 0.0513(3) 0.020(2) Uani . . 1.000 N
N10 0.3840(5) 0.7569(3) 0.1572(3) 0.0172(19) Uani . . 1.000 N
C57 0.4937(6) 0.7460(4) -0.0023(3) 0.022(3) Uani . . 1.000 C
C58 0.5103(6) 0.8067(5) -0.0408(3) 0.027(3) Uani . . 1.000 C
C59 0.4852(6) 0.8730(4) -0.0263(3) 0.023(3) Uani . . 1.000 C
C60 0.4140(6) 0.9479(4) 0.0498(4) 0.026(3) Uani . . 1.000 C
C61 0.3785(6) 0.9497(4) 0.1045(4) 0.024(3) Uani . . 1.000 C
C62 0.3352(6) 0.8836(4) 0.1998(3) 0.023(3) Uani . . 1.000 C
C63 0.3274(6) 0.8198(5) 0.2333(4) 0.026(3) Uani . . 1.000 C
C64 0.3515(6) 0.7566(4) 0.2108(4) 0.024(3) Uani . . 1.000 C
C65 0.4431(6) 0.8803(4) 0.0290(3) 0.022(3) Uani . . 1.000 C
C66 0.4310(6) 0.8178(4) 0.0657(3) 0.019(3) Uani . . 1.000 C
C67 0.3693(6) 0.8861(4) 0.1427(3) 0.020(3) Uani . . 1.000 C
C68 0.3938(6) 0.8201(4) 0.1229(3) 0.020(3) Uani . . 1.000 C
C69 0.5200(8) 0.4910(4) 0.1005(4) 0.038(3) Uani . . 1.000 C
C70 0.3323(8) 0.5561(5) 0.0678(4) 0.040(3) Uani . . 1.000 C
Ru6 0.40047(5) 0.33274(3) 0.45561(3) 0.0163(2) Uani . . 1.000 Ru
Cl16 0.57759(15) 0.28987(10) 0.46330(9) 0.0241(6) Uani . . 1.000 Cl
Cl17 0.22858(15) 0.38574(10) 0.43968(8) 0.0215(6) Uani . . 1.000 Cl
Cl18 0.34898(16) 0.25652(10) 0.53594(8) 0.0230(6) Uani . . 1.000 Cl
S6 0.43256(16) 0.23844(11) 0.40950(8) 0.0220(6) Uani . . 1.000 S
O6 0.4919(5) 0.2479(3) 0.3526(2) 0.0344(19) Uani . . 1.000 O
N11 0.4355(5) 0.4128(3) 0.3900(2) 0.0161(17) Uani . . 1.000 N
N12 0.3766(5) 0.4192(3) 0.4967(3) 0.018(2) Uani . . 1.000 N
C71 0.4643(6) 0.4096(4) 0.3350(3) 0.023(2) Uani . . 1.000 C
C72 0.4795(6) 0.4696(5) 0.2964(3) 0.025(3) Uani . . 1.000 C
C73 0.4678(6) 0.5334(4) 0.3111(3) 0.023(3) Uani . . 1.000 C
C74 0.4192(6) 0.6061(4) 0.3867(4) 0.023(3) Uani . . 1.000 C
C75 0.3894(6) 0.6085(4) 0.4416(4) 0.025(3) Uani . . 1.000 C
C76 0.3433(6) 0.5446(4) 0.5377(3) 0.022(2) Uani . . 1.000 C
C77 0.3307(6) 0.4819(4) 0.5724(3) 0.024(3) Uani . . 1.000 C
C78 0.3472(6) 0.4197(4) 0.5508(3) 0.023(3) Uani . . 1.000 C
C79 0.4383(6) 0.5390(4) 0.3668(3) 0.021(2) Uani . . 1.000 C
C80 0.4233(6) 0.4774(4) 0.4056(3) 0.022(3) Uani . . 1.000 C
C81 0.3746(6) 0.5458(4) 0.4807(4) 0.022(3) Uani . . 1.000 C
C82 0.3909(6) 0.4814(4) 0.4618(3) 0.019(2) Uani . . 1.000 C
C83 0.5007(7) 0.1520(4) 0.4445(4) 0.034(3) Uani . . 1.000 C
C84 0.3172(7) 0.2187(5) 0.4091(4) 0.032(3) Uani . . 1.000 C
Cl19 0.72798(17) 0.25962(12) 0.03155(9) 0.0332(7) Uani . . 1.000 Cl
Cl20 0.7503(2) 0.32385(14) 0.11509(12) 0.0517(9) Uani . . 1.000 Cl
Cl21 0.55386(18) 0.29876(12) 0.12049(10) 0.0418(7) Uani . . 1.000 Cl
C85 0.6923(7) 0.2666(5) 0.1006(4) 0.033(3) Uani . . 1.000 C
Cl22 0.23043(18) -0.03513(12) 0.32901(10) 0.0351(7) Uani . . 1.000 Cl
Cl23 0.0599(2) 0.09880(15) 0.32169(10) 0.0538(9) Uani . . 1.000 Cl
Cl24 0.2538(2) 0.09629(17) 0.34443(14) 0.0652(11) Uani . . 1.000 Cl
C86 0.1974(7) 0.0602(5) 0.3094(4) 0.036(3) Uani . . 1.000 C
Cl25 0.8185(3) 0.21264(16) 0.34312(14) 0.0795(11) Uani . . 1.000 Cl
Cl26 0.6950(2) 0.30013(13) 0.26188(10) 0.0435(8) Uani . . 1.000 Cl
Cl27 0.7398(2) 0.37051(14) 0.33425(10) 0.0468(9) Uani . . 1.000 Cl
C87 0.7151(7) 0.2912(4) 0.3285(4) 0.036(3) Uani . . 1.000 C
Cl28 0.1791(3) 0.3553(2) -0.01038(13) 0.0909(16) Uani . . 1.000 Cl
Cl29 0.27007(18) 0.38419(13) 0.06771(10) 0.0389(8) Uani . . 1.000 Cl
Cl30 0.1852(3) 0.50198(17) -0.01503(12) 0.0667(11) Uani . . 1.000 Cl
C88 0.2497(8) 0.4060(5) 0.0001(4) 0.038(3) Uani . . 1.000 C
Cl31 0.22995(18) -0.05040(12) 0.60042(10) 0.0396(8) Uani . . 1.000 Cl
Cl32 0.3182(3) 0.02181(17) 0.49599(15) 0.0825(11) Uani . . 1.000 Cl
Cl33 0.3126(4) 0.06654(18) 0.5959(2) 0.113(2) Uani . . 1.000 Cl
C89 0.2478(8) 0.0341(5) 0.5638(4) 0.047(4) Uani . . 1.000 C
Cl34 0.3226(3) 0.36892(19) 0.19426(12) 0.0850(11) Uani . . 1.000 Cl
Cl35 0.1976(2) 0.28486(13) 0.27566(11) 0.0476(9) Uani . . 1.000 Cl
Cl36 0.2359(2) 0.40470(13) 0.30326(10) 0.0448(9) Uani . . 1.000 Cl
C90 0.2159(8) 0.3719(5) 0.2504(4) 0.041(3) Uani . . 1.000 C
H1 -0.00410 0.95030 0.36470 0.0280 Uiso calc R 1.000 H
H2 -0.03490 1.00490 0.27640 0.0280 Uiso calc R 1.000 H
H3 0.00480 0.93180 0.20950 0.0290 Uiso calc R 1.000 H
H4 0.07710 0.80260 0.18560 0.0310 Uiso calc R 1.000 H
H5 0.13060 0.67850 0.21330 0.0330 Uiso calc R 1.000 H
H6 0.17600 0.56970 0.29110 0.0340 Uiso calc R 1.000 H
H7 0.19030 0.52980 0.38310 0.0300 Uiso calc R 1.000 H
H8 0.15840 0.61400 0.43940 0.0310 Uiso calc R 1.000 H
H13A 0.21740 0.90390 0.45000 0.0480 Uiso calc R 1.000 H
H13B 0.20960 0.84500 0.50520 0.0480 Uiso calc R 1.000 H
H13C 0.15390 0.93040 0.50710 0.0480 Uiso calc R 1.000 H
H14A -0.02930 0.91290 0.55870 0.0460 Uiso calc R 1.000 H
H14B 0.02650 0.82650 0.56280 0.0460 Uiso calc R 1.000 H
H14C -0.08200 0.86320 0.54140 0.0460 Uiso calc R 1.000 H
H15 0.02910 0.61050 0.70210 0.0240 Uiso calc R 1.000 H
H16 0.00100 0.66820 0.61310 0.0280 Uiso calc R 1.000 H
H17 0.01840 0.59690 0.54890 0.0300 Uiso calc R 1.000 H
H18 0.06610 0.46920 0.52640 0.0330 Uiso calc R 1.000 H
H19 0.11600 0.34430 0.55260 0.0320 Uiso calc R 1.000 H
H20 0.16540 0.23300 0.62900 0.0320 Uiso calc R 1.000 H
H21 0.19230 0.19090 0.71840 0.0360 Uiso calc R 1.000 H
H22 0.16620 0.27400 0.77650 0.0250 Uiso calc R 1.000 H
H27A -0.01620 0.56530 0.89960 0.0460 Uiso calc R 1.000 H
H27B 0.04400 0.47970 0.90190 0.0460 Uiso calc R 1.000 H
H27C -0.06550 0.51430 0.88140 0.0460 Uiso calc R 1.000 H
H28A 0.22990 0.56130 0.79070 0.0430 Uiso calc R 1.000 H
H28B 0.22400 0.49960 0.84430 0.0430 Uiso calc R 1.000 H
H28C 0.16740 0.58410 0.84910 0.0430 Uiso calc R 1.000 H
H29 -0.01920 0.29140 0.02830 0.0220 Uiso calc R 1.000 H
H30 -0.04350 0.34280 -0.06110 0.0270 Uiso calc R 1.000 H
H31 0.00320 0.26720 -0.12670 0.0330 Uiso calc R 1.000 H
H32 0.07900 0.13670 -0.14970 0.0320 Uiso calc R 1.000 H
H33 0.13590 0.01340 -0.12000 0.0320 Uiso calc R 1.000 H
H34 0.17560 -0.09310 -0.03920 0.0350 Uiso calc R 1.000 H
H35 0.19040 -0.12970 0.05220 0.0380 Uiso calc R 1.000 H
H36 0.14740 -0.04220 0.10850 0.0290 Uiso calc R 1.000 H
H41A -0.03750 0.25980 0.22080 0.0380 Uiso calc R 1.000 H
H41B -0.00590 0.17340 0.22280 0.0380 Uiso calc R 1.000 H
H41C -0.10580 0.22680 0.19780 0.0380 Uiso calc R 1.000 H
H42A 0.21390 0.24080 0.12040 0.0450 Uiso calc R 1.000 H
H42B 0.19200 0.18490 0.17590 0.0450 Uiso calc R 1.000 H
H42C 0.14330 0.27130 0.17500 0.0450 Uiso calc R 1.000 H
H43 0.51040 0.02790 0.64930 0.0300 Uiso calc R 1.000 H
H44 0.53480 0.13030 0.58850 0.0350 Uiso calc R 1.000 H
H45 0.49880 0.23940 0.61750 0.0310 Uiso calc R 1.000 H
H46 0.43380 0.31060 0.69800 0.0310 Uiso calc R 1.000 H
H47 0.37870 0.30950 0.79090 0.0280 Uiso calc R 1.000 H
H48 0.33310 0.23880 0.88700 0.0250 Uiso calc R 1.000 H
H49 0.31590 0.12920 0.94210 0.0260 Uiso calc R 1.000 H
H50 0.34850 0.02770 0.90070 0.0240 Uiso calc R 1.000 H
H55A 0.53730 -0.21850 0.73300 0.0580 Uiso calc R 1.000 H
H55B 0.49590 -0.19560 0.79270 0.0580 Uiso calc R 1.000 H
H55C 0.59790 -0.17670 0.75340 0.0580 Uiso calc R 1.000 H
H56A 0.27880 -0.07780 0.71640 0.0510 Uiso calc R 1.000 H
H56B 0.30360 -0.13590 0.77070 0.0510 Uiso calc R 1.000 H
H56C 0.34900 -0.16040 0.71170 0.0510 Uiso calc R 1.000 H
H57 0.51100 0.70040 -0.01410 0.0260 Uiso calc R 1.000 H
H58 0.53990 0.80130 -0.07810 0.0320 Uiso calc R 1.000 H
H59 0.49600 0.91390 -0.05300 0.0280 Uiso calc R 1.000 H
H60 0.41970 0.99150 0.02500 0.0300 Uiso calc R 1.000 H
H61 0.35950 0.99470 0.11720 0.0290 Uiso calc R 1.000 H
H62 0.31760 0.92670 0.21510 0.0270 Uiso calc R 1.000 H
H63 0.30550 0.81800 0.27190 0.0310 Uiso calc R 1.000 H
H64 0.34450 0.71250 0.23450 0.0290 Uiso calc R 1.000 H
H69A 0.52780 0.45250 0.08030 0.0560 Uiso calc R 1.000 H
H69B 0.48200 0.48030 0.13820 0.0560 Uiso calc R 1.000 H
H69C 0.58980 0.49270 0.10120 0.0560 Uiso calc R 1.000 H
H70A 0.28480 0.59850 0.04880 0.0600 Uiso calc R 1.000 H
H70B 0.29700 0.54390 0.10590 0.0600 Uiso calc R 1.000 H
H70C 0.35140 0.51420 0.04900 0.0600 Uiso calc R 1.000 H
H71 0.47400 0.36530 0.32310 0.0270 Uiso calc R 1.000 H
H72 0.49870 0.46570 0.25860 0.0310 Uiso calc R 1.000 H
H73 0.47930 0.57400 0.28410 0.0270 Uiso calc R 1.000 H
H74 0.42740 0.64870 0.36130 0.0270 Uiso calc R 1.000 H
H75 0.37830 0.65270 0.45400 0.0300 Uiso calc R 1.000 H
H76 0.33080 0.58740 0.55220 0.0260 Uiso calc R 1.000 H
H77 0.31080 0.48090 0.61100 0.0290 Uiso calc R 1.000 H
H78 0.33730 0.37660 0.57500 0.0280 Uiso calc R 1.000 H
H83A 0.51710 0.11430 0.42210 0.0510 Uiso calc R 1.000 H
H83B 0.45610 0.13950 0.47990 0.0510 Uiso calc R 1.000 H
H83C 0.56610 0.15500 0.45070 0.0510 Uiso calc R 1.000 H
H84A 0.27260 0.26040 0.38790 0.0480 Uiso calc R 1.000 H
H84B 0.27870 0.20970 0.44700 0.0480 Uiso calc R 1.000 H
H84C 0.33630 0.17510 0.39230 0.0480 Uiso calc R 1.000 H
H85 0.71740 0.21670 0.12240 0.0400 Uiso calc R 1.000 H
H86 0.22560 0.07190 0.26910 0.0440 Uiso calc R 1.000 H
H87 0.64940 0.28660 0.35540 0.0440 Uiso calc R 1.000 H
H88 0.32000 0.39480 -0.02520 0.0450 Uiso calc R 1.000 H
H89 0.17710 0.07060 0.56150 0.0570 Uiso calc R 1.000 H
H90 0.15070 0.40610 0.23780 0.0480 Uiso calc R 1.000 H

loop_
_atom_type_symbol
_atom_type_description
_atom_type_scat_dispersion_real
_atom_type_scat_dispersion_imag
_atom_type_scat_source
S S 0.1246 0.1234 'International Tables Vol C Tables 4.2.6.8 and 6.1.1.4'
Ru Ru -1.2594 0.8363 'International Tables Vol C Tables 4.2.6.8 and 6.1.1.4'
O O 0.0106 0.0060 'International Tables Vol C Tables 4.2.6.8 and 6.1.1.4'
N N 0.0061 0.0033 'International Tables Vol C Tables 4.2.6.8 and 6.1.1.4'
Cl Cl 0.1484 0.1585 'International Tables Vol C Tables 4.2.6.8 and 6.1.1.4'
H H 0.0000 0.0000 'International Tables Vol C Tables 4.2.6.8 and 6.1.1.4'
C C 0.0033 0.0016 'International Tables Vol C Tables 4.2.6.8 and 6.1.1.4'

loop_
_geom_angle_atom_site_label_1
_geom_angle_atom_site_label_2
_geom_angle_atom_site_label_3
_geom_angle
_geom_angle_publ_flag
Cl1 Ru1 Cl2 174.31(8) no
Cl1 Ru1 Cl3 93.39(8) no
Cl1 Ru1 S1 89.44(8) no
Cl1 Ru1 N1 88.2(2) no
Cl1 Ru1 N2 90.5(2) no
Cl2 Ru1 Cl3 92.06(8) no
Cl2 Ru1 S1 92.46(8) no
Cl2 Ru1 N1 86.2(2) no
Cl2 Ru1 N2 87.5(2) no
Cl3 Ru1 S1 87.27(7) no
Cl3 Ru1 N1 172.82(17) no
Cl3 Ru1 N2 93.7(2) no
S1 Ru1 N1 99.77(17) no
S1 Ru1 N2 179.02(19) no
N1 Ru1 N2 79.3(2) no
Cl4 Ru2 N3 88.7(2) no
Cl4 Ru2 N4 89.3(2) no
Cl5 Ru2 Cl6 92.71(8) no
Cl5 Ru2 S2 92.61(8) no
Cl5 Ru2 N3 85.0(2) no
Cl5 Ru2 N4 88.7(2) no
Cl6 Ru2 S2 87.53(7) no
Cl6 Ru2 N3 172.57(17) no
Cl6 Ru2 N4 93.42(19) no
S2 Ru2 N3 99.63(17) no
S2 Ru2 N4 178.3(2) no
N3 Ru2 N4 79.5(2) no
Cl4 Ru2 Cl6 93.41(8) no
Cl4 Ru2 S2 89.25(8) no
Cl4 Ru2 Cl5 173.68(8) no
Cl7 Ru3 N6 88.7(2) no
Cl8 Ru3 Cl9 92.61(8) no
Cl9 Ru3 S3 87.47(7) no
Cl9 Ru3 N5 173.20(16) no
Cl9 Ru3 N6 93.9(2) no
S3 Ru3 N5 99.17(16) no
S3 Ru3 N6 178.3(2) no
N5 Ru3 N6 79.4(2) no
Cl8 Ru3 N5 85.9(2) no
Cl8 Ru3 N6 88.4(2) no
Cl7 Ru3 Cl8 174.62(8) no
Cl7 Ru3 Cl9 92.08(8) no
Cl7 Ru3 S3 92.33(8) no
Cl7 Ru3 N5 89.1(2) no
Cl8 Ru3 S3 90.51(8) no
Cl10 Ru4 N7 89.5(2) no
Cl10 Ru4 N8 88.3(2) no
S4 Ru4 N7 99.22(19) no
S4 Ru4 N8 178.1(2) no
N7 Ru4 N8 79.0(3) no
Cl11 Ru4 N7 85.9(2) no
Cl11 Ru4 N8 88.4(2) no
Cl10 Ru4 Cl11 174.83(8) no
Cl10 Ru4 Cl12 92.03(8) no
Cl10 Ru4 S4 92.34(8) no
Cl11 Ru4 Cl12 92.21(8) no
Cl11 Ru4 S4 90.76(8) no
Cl12 Ru4 S4 88.09(8) no
Cl12 Ru4 N7 172.48(19) no
Cl12 Ru4 N8 93.6(2) no
Cl14 Ru5 Cl15 91.99(8) no
Cl14 Ru5 S5 92.68(8) no
N9 Ru5 N10 78.3(3) no
Cl13 Ru5 Cl15 93.57(8) no
Cl13 Ru5 S5 89.50(8) no
Cl13 Ru5 N9 88.1(2) no
Cl13 Ru5 N10 90.4(2) no
Cl14 Ru5 N9 86.2(2) no
Cl14 Ru5 N10 87.4(2) no
Cl15 Ru5 S5 86.93(8) no
S5 Ru5 N9 100.50(19) no
Cl15 Ru5 N9 172.42(18) no
Cl15 Ru5 N10 94.2(2) no
S5 Ru5 N10 178.8(2) no
Cl13 Ru5 Cl14 174.13(8) no
S6 Ru6 N12 178.0(2) no
Cl16 Ru6 N12 89.8(2) no
Cl17 Ru6 Cl18 93.05(8) no
Cl16 Ru6 N11 89.2(2) no
Cl17 Ru6 N11 84.3(2) no
Cl17 Ru6 N12 88.8(2) no
Cl18 Ru6 S6 87.41(7) no
S6 Ru6 N11 100.22(16) no
Cl18 Ru6 N11 172.00(16) no
Cl18 Ru6 N12 93.7(2) no
Cl16 Ru6 S6 88.42(8) no
N11 Ru6 N12 78.7(2) no
Cl16 Ru6 Cl18 93.40(8) no
Cl16 Ru6 Cl17 173.48(8) no
Cl17 Ru6 S6 92.81(8) no
O1 S1 C14 105.6(4) no
Ru1 S1 C13 112.4(3) no
Ru1 S1 C14 112.7(3) no
Ru1 S1 O1 115.9(2) no
O1 S1 C13 108.5(4) no
C13 S1 C14 100.6(5) no
Ru2 S2 C28 112.6(3) no
O2 S2 C27 106.9(4) no
O2 S2 C28 108.4(4) no
C27 S2 C28 100.0(5) no
Ru2 S2 C27 112.0(3) no
Ru2 S2 O2 115.7(2) no
Ru3 S3 C42 112.1(3) no
O3 S3 C42 107.4(4) no
C41 S3 C42 99.8(5) no
O3 S3 C41 106.7(4) no
Ru3 S3 C41 111.6(3) no
Ru3 S3 O3 117.6(2) no
C55 S4 C56 99.8(5) no
Ru4 S4 C56 111.7(3) no
Ru4 S4 O4 118.0(3) no
O4 S4 C55 108.2(4) no
Ru4 S4 C55 110.6(3) no
O4 S4 C56 107.0(4) no
O5 S5 C70 108.1(4) no
C69 S5 C70 99.5(5) no
Ru5 S5 O5 116.3(3) no
Ru5 S5 C70 112.6(3) no
Ru5 S5 C69 112.4(3) no
O5 S5 C69 106.5(4) no
Ru6 S6 C84 113.2(3) no
O6 S6 C83 107.5(4) no
Ru6 S6 O6 114.9(3) no
C83 S6 C84 99.0(5) no
Ru6 S6 C83 112.5(3) no
O6 S6 C84 108.5(4) no
Ru1 N1 C1 128.2(5) no
C1 N1 C10 119.1(7) no
Ru1 N1 C10 112.5(5) no
C8 N2 C12 118.1(7) no
Ru1 N2 C12 112.9(5) no
Ru1 N2 C8 128.9(6) no
Ru2 N3 C24 111.8(5) no
Ru2 N3 C15 127.6(6) no
C15 N3 C24 120.4(7) no
C22 N4 C26 118.4(7) no
Ru2 N4 C22 128.2(6) no
Ru2 N4 C26 113.5(5) no
C29 N5 C38 118.7(6) no
Ru3 N5 C29 128.6(5) no
Ru3 N5 C38 112.5(5) no
Ru3 N6 C40 112.8(5) no
C36 N6 C40 118.9(7) no
Ru3 N6 C36 128.4(6) no
Ru4 N7 C43 128.9(5) no
C43 N7 C52 116.3(7) no
Ru4 N7 C52 114.6(5) no
C50 N8 C54 118.5(6) no
Ru4 N8 C54 112.8(5) no
Ru4 N8 C50 128.7(5) no
Ru5 N9 C66 115.1(5) no
Ru5 N9 C57 128.5(5) no
C57 N9 C66 116.4(7) no
Ru5 N10 C68 113.0(5) no
C64 N10 C68 119.6(6) no
Ru5 N10 C64 127.3(5) no
N1 C1 C2 122.4(7) no
C1 C2 C3 119.5(7) no
C2 C3 C9 118.7(7) no
C5 C4 C9 121.8(8) no
C4 C5 C11 120.8(8) no
C7 C6 C11 119.0(8) no
C6 C7 C8 120.0(8) no
N2 C8 C7 122.6(9) no
C4 C9 C10 119.1(7) no
C3 C9 C10 117.5(7) no
C3 C9 C4 123.4(7) no
N1 C10 C9 122.7(7) no
N1 C10 C12 117.8(7) no
C9 C10 C12 119.5(7) no
C5 C11 C12 117.8(7) no
C71 N11 C80 117.7(6) no
C6 C11 C12 118.1(7) no
C5 C11 C6 124.1(8) no
Ru6 N11 C80 113.5(4) no
Ru6 N11 C71 128.8(5) no
C78 N12 C82 119.2(6) no
Ru6 N12 C82 113.3(5) no
Ru6 N12 C78 127.5(5) no
N2 C12 C10 117.0(6) no
N2 C12 C11 122.1(7) no
C10 C12 C11 120.9(7) no
C2 C1 H1 119.00 no
N1 C1 H1 119.00 no
C3 C2 H2 120.00 no
C1 C2 H2 120.00 no
C9 C3 H3 121.00 no
C2 C3 H3 121.00 no
C9 C4 H4 119.00 no
C5 C4 H4 119.00 no
C4 C5 H5 120.00 no
C11 C5 H5 120.00 no
C11 C6 H6 120.00 no
C7 C6 H6 121.00 no
C8 C7 H7 120.00 no
C6 C7 H7 120.00 no
C7 C8 H8 119.00 no
N2 C8 H8 119.00 no
H13A C13 H13C 110.00 no
S1 C13 H13A 109.00 no
S1 C13 H13B 109.00 no
S1 C13 H13C 109.00 no
H13A C13 H13B 109.00 no
H13B C13 H13C 109.00 no
H14B C14 H14C 109.00 no
S1 C14 H14B 110.00 no
S1 C14 H14C 109.00 no
S1 C14 H14A 109.00 no
H14A C14 H14C 109.00 no
H14A C14 H14B 110.00 no
N3 C15 C16 122.3(7) no
C15 C16 C17 118.8(7) no
C16 C17 C23 119.9(7) no
C19 C18 C23 122.3(8) no
C18 C19 C25 120.1(8) no
C21 C20 C25 118.9(8) no
C20 C21 C22 120.4(8) no
N4 C22 C21 121.6(9) no
C18 C23 C24 119.0(7) no
C17 C23 C24 117.0(7) no
C17 C23 C18 124.0(7) no
N3 C24 C26 118.4(7) no
N3 C24 C23 121.6(7) no
C23 C24 C26 120.0(7) no
C19 C25 C26 119.0(7) no
C20 C25 C26 117.2(7) no
C19 C25 C20 123.8(8) no
N4 C26 C25 123.5(7) no
C24 C26 C25 119.6(7) no
N4 C26 C24 116.8(7) no
N3 C15 H15 119.00 no
C16 C15 H15 119.00 no
C15 C16 H16 121.00 no
C17 C16 H16 120.00 no
C23 C17 H17 120.00 no
C16 C17 H17 120.00 no
C19 C18 H18 119.00 no
C23 C18 H18 119.00 no
C18 C19 H19 120.00 no
C25 C19 H19 120.00 no
C25 C20 H20 121.00 no
C21 C20 H20 121.00 no
C20 C21 H21 120.00 no
C22 C21 H21 120.00 no
N4 C22 H22 119.00 no
C21 C22 H22 119.00 no
S2 C27 H27A 110.00 no
H27B C27 H27C 109.00 no
S2 C27 H27C 109.00 no
H27A C27 H27B 110.00 no
S2 C27 H27B 109.00 no
H27A C27 H27C 109.00 no
H28A C28 H28C 110.00 no
H28B C28 H28C 109.00 no
H28A C28 H28B 109.00 no
S2 C28 H28B 109.00 no
S2 C28 H28C 109.00 no
S2 C28 H28A 109.00 no
N5 C29 C30 122.5(7) no
C29 C30 C31 119.3(7) no
C30 C31 C37 119.9(8) no
C33 C32 C37 121.2(7) no
C32 C33 C39 120.6(8) no
C35 C34 C39 119.1(8) no
C34 C35 C36 120.2(8) no
N6 C36 C35 121.9(9) no
C32 C37 C38 120.1(8) no
C31 C37 C32 124.0(7) no
C31 C37 C38 115.9(8) no
C37 C38 C40 118.0(7) no
N5 C38 C40 118.3(6) no
N5 C38 C37 123.6(7) no
C33 C39 C40 118.0(7) no
C33 C39 C34 123.9(8) no
C34 C39 C40 118.1(8) no
N6 C40 C38 116.4(6) no
N6 C40 C39 121.8(7) no
C38 C40 C39 121.9(7) no
N5 C29 H29 119.00 no
C30 C29 H29 119.00 no
C29 C30 H30 120.00 no
C31 C30 H30 120.00 no
C30 C31 H31 120.00 no
C37 C31 H31 120.00 no
C37 C32 H32 119.00 no
C33 C32 H32 119.00 no
C32 C33 H33 120.00 no
C39 C33 H33 120.00 no
C39 C34 H34 120.00 no
C35 C34 H34 120.00 no
C36 C35 H35 120.00 no
C34 C35 H35 120.00 no
C35 C36 H36 119.00 no
N6 C36 H36 119.00 no
S3 C41 H41C 110.00 no
S3 C41 H41B 110.00 no
H41B C41 H41C 110.00 no
H41A C41 H41C 109.00 no
S3 C41 H41A 109.00 no
H41A C41 H41B 109.00 no
S3 C42 H42C 109.00 no
H42B C42 H42C 110.00 no
S3 C42 H42A 109.00 no
H42A C42 H42C 109.00 no
S3 C42 H42B 109.00 no
H42A C42 H42B 109.00 no
N7 C43 C44 121.8(8) no
C43 C44 C45 121.7(9) no
C44 C45 C51 118.5(9) no
C47 C46 C51 120.7(8) no
C46 C47 C53 121.5(7) no
C49 C48 C53 120.4(7) no
C48 C49 C50 118.7(7) no
N8 C50 C49 122.7(7) no
C45 C51 C52 118.2(7) no
C45 C51 C46 123.5(8) no
C46 C51 C52 118.3(8) no
C51 C52 C54 120.9(7) no
N7 C52 C54 115.6(7) no
N7 C52 C51 123.5(7) no
C47 C53 C48 124.3(7) no
C47 C53 C54 118.8(7) no
C48 C53 C54 116.9(7) no
N8 C54 C52 117.5(7) no
C52 C54 C53 119.7(7) no
N8 C54 C53 122.8(7) no
N7 C43 H43 119.00 no
C44 C43 H43 119.00 no
C45 C44 H44 119.00 no
C43 C44 H44 119.00 no
C51 C45 H45 121.00 no
C44 C45 H45 121.00 no
C51 C46 H46 120.00 no
C47 C46 H46 120.00 no
C46 C47 H47 119.00 no
C53 C47 H47 119.00 no
C49 C48 H48 120.00 no
C53 C48 H48 120.00 no
C48 C49 H49 121.00 no
C50 C49 H49 121.00 no
C49 C50 H50 119.00 no
N8 C50 H50 119.00 no
S4 C55 H55C 109.00 no
S4 C55 H55A 109.00 no
S4 C55 H55B 109.00 no
H55A C55 H55C 110.00 no
H55B C55 H55C 109.00 no
H55A C55 H55B 109.00 no
H56A C56 H56B 110.00 no
S4 C56 H56A 109.00 no
S4 C56 H56B 109.00 no
H56A C56 H56C 110.00 no
H56B C56 H56C 109.00 no
S4 C56 H56C 109.00 no
N9 C57 C58 121.4(7) no
C57 C58 C59 121.6(7) no
C58 C59 C65 118.9(7) no
C61 C60 C65 120.7(7) no
C60 C61 C67 121.4(7) no
C63 C62 C67 120.2(7) no
C62 C63 C64 119.9(9) no
N10 C64 C63 121.5(8) no
C60 C65 C66 118.7(7) no
C59 C65 C66 117.1(7) no
C59 C65 C60 124.3(7) no
C65 C66 C68 120.3(7) no
N9 C66 C65 124.6(7) no
N9 C66 C68 115.1(7) no
C61 C67 C68 118.6(7) no
C62 C67 C68 116.8(7) no
C61 C67 C62 124.5(7) no
C66 C68 C67 120.2(7) no
N10 C68 C66 117.8(7) no
N10 C68 C67 122.0(7) no
N9 C57 H57 119.00 no
C58 C57 H57 119.00 no
C57 C58 H58 119.00 no
C59 C58 H58 119.00 no
C58 C59 H59 121.00 no
C65 C59 H59 120.00 no
C65 C60 H60 120.00 no
C61 C60 H60 120.00 no
C67 C61 H61 119.00 no
C60 C61 H61 119.00 no
C63 C62 H62 120.00 no
C67 C62 H62 120.00 no
C62 C63 H63 120.00 no
C64 C63 H63 120.00 no
C63 C64 H64 119.00 no
N10 C64 H64 119.00 no
S5 C69 H69A 109.00 no
S5 C69 H69B 110.00 no
S5 C69 H69C 109.00 no
H69B C69 H69C 110.00 no
H69A C69 H69B 109.00 no
H69A C69 H69C 109.00 no
S5 C70 H70C 109.00 no
H70A C70 H70B 109.00 no
H70A C70 H70C 109.00 no
H70B C70 H70C 110.00 no
S5 C70 H70A 110.00 no
S5 C70 H70B 109.00 no
N11 C71 C72 121.3(7) no
C71 C72 C73 121.7(7) no
C72 C73 C79 118.9(7) no
C75 C74 C79 120.5(8) no
C74 C75 C81 121.1(7) no
C77 C76 C81 120.3(7) no
C76 C77 C78 119.7(7) no
N12 C78 C77 121.5(7) no
C73 C79 C74 123.1(7) no
C73 C79 C80 118.8(7) no
C74 C79 C80 118.1(7) no
N11 C80 C79 121.7(6) no
N11 C80 C82 117.8(7) no
C79 C80 C82 120.5(7) no
C75 C81 C76 124.1(7) no
C75 C81 C82 118.7(8) no
C76 C81 C82 117.2(7) no
N12 C82 C80 116.7(7) no
N12 C82 C81 122.2(7) no
C80 C82 C81 121.1(7) no
N11 C71 H71 119.00 no
C72 C71 H71 119.00 no
C71 C72 H72 119.00 no
C73 C72 H72 119.00 no
C72 C73 H73 121.00 no
C79 C73 H73 120.00 no
C75 C74 H74 120.00 no
C79 C74 H74 120.00 no
C74 C75 H75 119.00 no
C81 C75 H75 119.00 no
C77 C76 H76 120.00 no
C81 C76 H76 120.00 no
C76 C77 H77 120.00 no
C78 C77 H77 120.00 no
N12 C78 H78 119.00 no
C77 C78 H78 119.00 no
S6 C83 H83A 109.00 no
S6 C83 H83B 109.00 no
S6 C83 H83C 109.00 no
H83A C83 H83B 110.00 no
H83A C83 H83C 110.00 no
H83B C83 H83C 110.00 no
S6 C84 H84A 109.00 no
S6 C84 H84B 109.00 no
S6 C84 H84C 110.00 no
H84A C84 H84B 109.00 no
H84A C84 H84C 109.00 no
H84B C84 H84C 110.00 no
Cl19 C85 Cl20 111.2(6) no
Cl19 C85 Cl21 110.3(6) no
Cl20 C85 Cl21 110.4(5) no
Cl19 C85 H85 108.00 no
Cl20 C85 H85 108.00 no
Cl21 C85 H85 108.00 no
Cl22 C86 Cl23 110.1(6) no
Cl22 C86 Cl24 110.1(6) no
Cl23 C86 Cl24 110.8(5) no
Cl22 C86 H86 109.00 no
Cl23 C86 H86 109.00 no
Cl24 C86 H86 109.00 no
Cl25 C87 Cl26 110.6(5) no
Cl25 C87 Cl27 111.4(6) no
Cl26 C87 Cl27 109.1(5) no
Cl25 C87 H87 109.00 no
Cl26 C87 H87 109.00 no
Cl27 C87 H87 109.00 no
Cl28 C88 Cl29 111.8(6) no
Cl28 C88 Cl30 111.3(6) no
Cl29 C88 Cl30 108.9(5) no
Cl28 C88 H88 108.00 no
Cl29 C88 H88 108.00 no
Cl30 C88 H88 108.00 no
Cl31 C89 Cl32 108.4(5) no
Cl31 C89 Cl33 111.5(6) no
Cl32 C89 Cl33 111.1(7) no
Cl31 C89 H89 109.00 no
Cl32 C89 H89 109.00 no
Cl33 C89 H89 109.00 no
Cl34 C90 Cl35 111.2(5) no
Cl34 C90 Cl36 110.5(6) no
Cl35 C90 Cl36 109.6(5) no
Cl34 C90 H90 109.00 no
Cl35 C90 H90 108.00 no
Cl36 C90 H90 109.00 no

loop_
_geom_bond_atom_site_label_1
_geom_bond_atom_site_label_2
_geom_bond_distance
_geom_bond_publ_flag
Ru1 N1 2.109(7) yes
Ru1 N2 2.106(6) yes
Ru1 Cl1 2.335(3) yes
Ru1 Cl2 2.345(2) yes
Ru1 Cl3 2.338(2) yes
Ru1 S1 2.302(2) yes
Ru2 N3 2.114(7) yes
Ru2 N4 2.100(6) yes
Ru2 Cl4 2.343(2) yes
Ru2 Cl5 2.342(2) yes
Ru2 Cl6 2.332(2) yes
Ru2 S2 2.295(2) yes
Ru3 N5 2.096(5) yes
Ru3 N6 2.105(6) yes
Ru3 Cl7 2.339(2) yes
Ru3 Cl8 2.340(2) yes
Ru3 Cl9 2.355(2) yes
Ru3 S3 2.302(2) yes
Ru4 N7 2.068(7) yes
Ru4 N8 2.100(6) yes
Ru4 Cl10 2.343(2) yes
Ru4 Cl11 2.338(2) yes
Ru4 Cl12 2.351(2) yes
Ru4 S4 2.303(2) yes
Ru5 N9 2.080(7) yes
Ru5 N10 2.107(6) yes
Ru5 Cl13 2.334(3) yes
Ru5 Cl14 2.346(2) yes
Ru5 Cl15 2.341(2) yes
Ru5 S5 2.300(2) yes
Ru6 N11 2.085(5) yes
Ru6 N12 2.106(6) yes
Ru6 Cl16 2.342(2) yes
Ru6 Cl17 2.342(2) yes
Ru6 Cl18 2.333(2) yes
Ru6 S6 2.299(2) yes
S1 O1 1.484(6) no
S1 C14 1.774(8) no
S1 C13 1.773(11) no
S2 O2 1.484(6) no
S2 C27 1.773(8) no
S2 C28 1.777(11) no
Cl19 C85 1.732(10) no
Cl20 C85 1.743(10) no
Cl21 C85 1.768(11) no
S3 C42 1.779(11) no
S3 C41 1.783(8) no
S3 O3 1.482(6) no
Cl22 C86 1.751(10) no
Cl23 C86 1.758(11) no
Cl24 C86 1.726(11) no
S4 C56 1.788(11) no
S4 C55 1.776(10) no
S4 O4 1.478(5) no
Cl25 C87 1.749(9) no
Cl26 C87 1.757(10) no
Cl27 C87 1.759(9) no
S5 O5 1.469(6) no
S5 C69 1.783(9) no
S5 C70 1.781(12) no
Cl28 C88 1.721(12) no
Cl29 C88 1.752(10) no
Cl30 C88 1.787(10) no
S6 O6 1.473(6) no
S6 C84 1.767(11) no
S6 C83 1.786(9) no
Cl31 C89 1.765(10) no
Cl32 C89 1.780(11) no
Cl33 C89 1.710(12) no
Cl34 C90 1.761(11) no
Cl35 C90 1.760(10) no
Cl36 C90 1.754(11) no
N1 C10 1.360(10) no
N1 C1 1.311(10) no
N2 C8 1.332(10) no
N2 C12 1.365(10) no
N3 C15 1.309(10) no
N3 C24 1.364(10) no
N4 C22 1.323(10) no
N4 C26 1.355(10) no
N5 C29 1.315(9) no
N5 C38 1.357(9) no
N6 C40 1.372(10) no
N6 C36 1.319(10) no
N7 C43 1.366(10) no
N7 C52 1.367(10) no
N8 C50 1.322(10) no
N8 C54 1.361(10) no
N9 C57 1.350(10) no
N9 C66 1.373(10) no
N10 C68 1.364(10) no
N10 C64 1.325(12) no
C1 C2 1.399(11) no
C2 C3 1.380(11) no
C3 C9 1.417(11) no
C4 C9 1.432(12) no
C4 C5 1.354(13) no
C5 C11 1.441(11) no
C6 C7 1.374(14) no
C6 C11 1.391(12) no
C7 C8 1.387(12) no
C9 C10 1.393(10) no
C10 C12 1.434(11) no
C11 C12 1.413(11) no
N11 C80 1.371(10) no
N11 C71 1.369(9) no
N12 C78 1.338(10) no
N12 C82 1.371(10) no
C1 H1 0.9500 no
C2 H2 0.9500 no
C3 H3 0.9500 no
C4 H4 0.9500 no
C5 H5 0.9500 no
C6 H6 0.9500 no
C7 H7 0.9500 no
C8 H8 0.9500 no
C13 H13C 0.9800 no
C13 H13B 0.9800 no
C13 H13A 0.9800 no
C14 H14B 0.9800 no
C14 H14A 0.9800 no
C14 H14C 0.9800 no
C15 C16 1.408(11) no
C16 C17 1.375(11) no
C17 C23 1.424(12) no
C18 C23 1.406(11) no
C18 C19 1.361(13) no
C19 C25 1.444(12) no
C20 C21 1.364(14) no
C20 C25 1.406(11) no
C21 C22 1.416(13) no
C23 C24 1.409(11) no
C24 C26 1.434(11) no
C25 C26 1.407(11) no
C15 H15 0.9500 no
C16 H16 0.9500 no
C17 H17 0.9500 no
C18 H18 0.9500 no
C19 H19 0.9500 no
C20 H20 0.9500 no
C21 H21 0.9500 no
C22 H22 0.9500 no
C27 H27B 0.9800 no
C27 H27C 0.9800 no
C27 H27A 0.9800 no
C28 H28B 0.9800 no
C28 H28C 0.9800 no
C28 H28A 0.9800 no
C29 C30 1.394(11) no
C30 C31 1.380(12) no
C31 C37 1.415(13) no
C32 C33 1.346(13) no
C32 C37 1.437(12) no
C33 C39 1.451(12) no
C34 C39 1.398(12) no
C34 C35 1.363(14) no
C35 C36 1.405(12) no
C37 C38 1.404(11) no
C38 C40 1.430(11) no
C39 C40 1.405(11) no
C29 H29 0.9500 no
C30 H30 0.9500 no
C31 H31 0.9500 no
C32 H32 0.9500 no
C33 H33 0.9500 no
C34 H34 0.9500 no
C35 H35 0.9500 no
C36 H36 0.9500 no
C41 H41B 0.9800 no
C41 H41A 0.9800 no
C41 H41C 0.9800 no
C42 H42A 0.9800 no
C42 H42C 0.9800 no
C42 H42B 0.9800 no
C43 C44 1.370(13) no
C44 C45 1.353(13) no
C45 C51 1.393(14) no
C46 C51 1.449(11) no
C46 C47 1.359(14) no
C47 C53 1.419(11) no
C48 C49 1.368(11) no
C48 C53 1.402(10) no
C49 C50 1.406(11) no
C51 C52 1.385(11) no
C52 C54 1.433(10) no
C53 C54 1.406(11) no
C43 H43 0.9500 no
C44 H44 0.9500 no
C45 H45 0.9500 no
C46 H46 0.9500 no
C47 H47 0.9500 no
C48 H48 0.9500 no
C49 H49 0.9500 no
C50 H50 0.9500 no
C55 H55C 0.9800 no
C55 H55A 0.9800 no
C55 H55B 0.9800 no
C56 H56A 0.9800 no
C56 H56C 0.9800 no
C56 H56B 0.9800 no
C57 C58 1.396(11) no
C58 C59 1.352(12) no
C59 C65 1.404(10) no
C60 C65 1.446(11) no
C60 C61 1.361(14) no
C61 C67 1.411(11) no
C62 C67 1.406(10) no
C62 C63 1.359(12) no
C63 C64 1.401(12) no
C65 C66 1.387(11) no
C66 C68 1.424(10) no
C67 C68 1.413(11) no
C57 H57 0.9500 no
C58 H58 0.9500 no
C59 H59 0.9500 no
C60 H60 0.9500 no
C61 H61 0.9500 no
C62 H62 0.9500 no
C63 H63 0.9500 no
C64 H64 0.9500 no
C69 H69C 0.9800 no
C69 H69B 0.9800 no
C69 H69A 0.9800 no
C70 H70C 0.9800 no
C70 H70B 0.9800 no
C70 H70A 0.9800 no
C71 C72 1.382(11) no
C72 C73 1.346(12) no
C73 C79 1.397(10) no
C74 C79 1.450(11) no
C74 C75 1.364(14) no
C75 C81 1.426(12) no
C76 C77 1.370(11) no
C76 C81 1.405(12) no
C77 C78 1.392(11) no
C79 C80 1.407(11) no
C80 C82 1.403(10) no
C81 C82 1.395(11) no
C71 H71 0.9500 no
C72 H72 0.9500 no
C73 H73 0.9500 no
C74 H74 0.9500 no
C75 H75 0.9500 no
C76 H76 0.9500 no
C77 H77 0.9500 no
C78 H78 0.9500 no
C83 H83C 0.9800 no
C83 H83B 0.9800 no
C83 H83A 0.9800 no
C84 H84A 0.9800 no
C84 H84C 0.9800 no
C84 H84B 0.9800 no
C85 H85 1.0000 no
C86 H86 1.0000 no
C87 H87 1.0000 no
C88 H88 1.0000 no
C89 H89 1.0000 no
C90 H90 1.0000 no

loop_
_geom_hbond_atom_site_label_D
_geom_hbond_atom_site_label_H
_geom_hbond_atom_site_label_A
_geom_hbond_site_symmetry_A
_geom_hbond_distance_DH
_geom_hbond_distance_HA
_geom_hbond_distance_DA
_geom_hbond_angle_DHA
_geom_hbond_publ_flag
C85 H85 Cl7 1_655 1.00 2.63 3.383(10) 132 yes
C86 H86 Cl10 2_656 1.00 2.60 3.397(10) 136 yes
C87 H87 Cl16 . 1.00 2.69 3.470(10) 135 yes
C88 H88 Cl13 2_665 1.00 2.62 3.466(10) 142 yes
C89 H89 Cl1 2_566 1.00 2.60 3.441(10) 141 yes
C90 H90 Cl4 2_566 1.00 2.68 3.478(10) 137 yes

loop_
_geom_torsion_atom_site_label_1
_geom_torsion_atom_site_label_2
_geom_torsion_atom_site_label_3
_geom_torsion_atom_site_label_4
_geom_torsion
_geom_torsion_publ_flag
Cl1 Ru1 S1 O1 -75.8(3) no
Cl1 Ru1 S1 C13 158.8(4) no
Cl1 Ru1 S1 C14 46.0(4) no
Cl2 Ru1 S1 O1 98.9(3) no
Cl2 Ru1 S1 C13 -26.6(4) no
Cl2 Ru1 S1 C14 -139.4(4) no
Cl3 Ru1 S1 O1 -169.2(3) no
Cl3 Ru1 S1 C13 65.4(4) no
Cl3 Ru1 S1 C14 -47.4(4) no
N1 Ru1 S1 O1 12.3(4) no
N1 Ru1 S1 C13 -113.2(4) no
N1 Ru1 S1 C14 134.0(4) no
Cl1 Ru1 N1 C1 88.4(8) no
Cl1 Ru1 N1 C10 -96.9(6) no
Cl2 Ru1 N1 C1 -92.6(8) no
Cl2 Ru1 N1 C10 82.2(6) no
S1 Ru1 N1 C1 -0.7(8) no
S1 Ru1 N1 C10 174.0(6) no
N2 Ru1 N1 C1 179.3(8) no
N2 Ru1 N1 C10 -6.0(6) no
Cl1 Ru1 N2 C8 -89.1(8) no
Cl1 Ru1 N2 C12 93.5(6) no
Cl2 Ru1 N2 C8 96.2(8) no
Cl2 Ru1 N2 C12 -81.2(6) no
Cl3 Ru1 N2 C8 4.3(8) no
Cl3 Ru1 N2 C12 -173.1(6) no
N1 Ru1 N2 C8 -177.2(9) no
N1 Ru1 N2 C12 5.5(6) no
Cl4 Ru2 N3 C15 94.0(7) no
Cl4 Ru2 N3 C24 -91.4(6) no
Cl5 Ru2 N3 C15 -86.8(7) no
Cl5 Ru2 N3 C24 87.7(6) no
S2 Ru2 N3 C15 5.0(8) no
S2 Ru2 N3 C24 179.6(6) no
N4 Ru2 N3 C15 -176.4(8) no
N4 Ru2 N3 C24 -1.9(6) no
Cl4 Ru2 N4 C22 -90.2(8) no
Cl4 Ru2 N4 C26 89.5(6) no
Cl5 Ru2 N4 C22 95.8(8) no
Cl5 Ru2 N4 C26 -84.5(6) no
Cl6 Ru2 N4 C22 3.2(8) no
Cl6 Ru2 N4 C26 -177.1(6) no
N3 Ru2 N4 C22 -179.0(8) no
N3 Ru2 N4 C26 0.7(6) no
Cl5 Ru2 S2 C27 -138.0(4) no
Cl5 Ru2 S2 C28 -26.2(4) no
Cl6 Ru2 S2 O2 -168.2(3) no
Cl4 Ru2 S2 O2 -74.8(3) no
Cl4 Ru2 S2 C27 48.0(4) no
Cl4 Ru2 S2 C28 159.8(4) no
Cl5 Ru2 S2 O2 99.2(3) no
N3 Ru2 S2 C28 -111.6(4) no
Cl6 Ru2 S2 C28 66.4(4) no
N3 Ru2 S2 O2 13.8(4) no
Cl6 Ru2 S2 C27 -45.4(4) no
N3 Ru2 S2 C27 136.6(4) no
Cl8 Ru3 N5 C38 82.3(6) no
S3 Ru3 N5 C29 -2.9(8) no
Cl8 Ru3 N5 C29 -92.8(7) no
N5 Ru3 N6 C40 6.0(6) no
Cl9 Ru3 S3 O3 -176.9(3) no
Cl7 Ru3 S3 O3 -84.9(3) no
Cl7 Ru3 S3 C41 38.9(3) no
Cl7 Ru3 S3 C42 149.9(4) no
Cl8 Ru3 S3 O3 90.5(3) no
Cl8 Ru3 S3 C41 -145.7(3) no
Cl8 Ru3 S3 C42 -34.7(4) no
Cl7 Ru3 N5 C38 -95.7(6) no
Cl9 Ru3 S3 C41 -53.1(3) no
Cl9 Ru3 S3 C42 57.9(4) no
N5 Ru3 S3 O3 4.6(4) no
N5 Ru3 S3 C41 128.4(4) no
N5 Ru3 S3 C42 -120.7(4) no
Cl7 Ru3 N5 C29 89.3(7) no
N6 Ru3 N5 C29 178.1(8) no
N6 Ru3 N5 C38 -6.9(6) no
Cl7 Ru3 N6 C36 -86.6(8) no
Cl7 Ru3 N6 C40 95.4(6) no
Cl8 Ru3 N6 C36 97.9(8) no
Cl8 Ru3 N6 C40 -80.1(6) no
S3 Ru3 N5 C38 172.1(6) no
Cl9 Ru3 N6 C40 -172.6(6) no
N5 Ru3 N6 C36 -176.0(8) no
Cl9 Ru3 N6 C36 5.4(8) no
Cl10 Ru4 S4 C55 38.7(4) no
Cl11 Ru4 S4 O4 89.3(3) no
Cl11 Ru4 S4 C55 -145.4(4) no
Cl10 Ru4 S4 C56 148.9(3) no
S4 Ru4 N7 C52 173.3(6) no
Cl10 Ru4 S4 O4 -86.6(3) no
S4 Ru4 N7 C43 -0.5(8) no
Cl11 Ru4 N7 C52 83.2(6) no
Cl11 Ru4 N8 C54 -81.2(6) no
Cl12 Ru4 N8 C50 5.1(8) no
N8 Ru4 N7 C43 -179.8(8) no
N8 Ru4 N7 C52 -6.1(6) no
Cl10 Ru4 N8 C50 -86.9(7) no
Cl10 Ru4 N8 C54 94.8(6) no
Cl11 Ru4 N8 C50 97.2(7) no
Cl12 Ru4 S4 C55 -53.3(4) no
Cl12 Ru4 S4 C56 56.9(4) no
Cl12 Ru4 N8 C54 -173.3(6) no
N7 Ru4 N8 C50 -176.7(8) no
N7 Ru4 N8 C54 5.0(6) no
Cl10 Ru4 N7 C52 -94.5(6) no
Cl11 Ru4 N7 C43 -90.6(7) no
N7 Ru4 S4 C55 128.6(4) no
N7 Ru4 S4 C56 -121.3(4) no
N7 Ru4 S4 O4 3.3(4) no
Cl12 Ru4 S4 O4 -178.5(3) no
Cl11 Ru4 S4 C56 -35.3(4) no
Cl10 Ru4 N7 C43 91.8(7) no
Cl14 Ru5 S5 O5 97.8(3) no
Cl13 Ru5 S5 C69 46.4(4) no
Cl13 Ru5 S5 O5 -76.8(3) no
Cl13 Ru5 S5 C70 157.8(4) no
N10 Ru5 N9 C57 176.7(8) no
N10 Ru5 N9 C66 -6.8(6) no
S5 Ru5 N9 C66 173.3(6) no
Cl14 Ru5 N9 C57 -95.2(7) no
Cl14 Ru5 N9 C66 81.3(6) no
S5 Ru5 N9 C57 -3.2(8) no
Cl15 Ru5 S5 C70 64.2(4) no
N9 Ru5 S5 O5 11.2(4) no
N9 Ru5 S5 C69 134.3(5) no
Cl14 Ru5 S5 C69 -139.0(4) no
Cl14 Ru5 S5 C70 -27.7(4) no
Cl15 Ru5 S5 O5 -170.4(3) no
Cl15 Ru5 S5 C69 -47.2(4) no
Cl13 Ru5 N10 C68 94.5(6) no
Cl14 Ru5 N10 C64 95.2(7) no
Cl14 Ru5 N10 C68 -80.1(6) no
N9 Ru5 S5 C70 -114.3(4) no
Cl13 Ru5 N9 C57 86.0(7) no
Cl13 Ru5 N9 C66 -97.6(6) no
Cl13 Ru5 N10 C64 -90.2(7) no
Cl15 Ru5 N10 C64 3.4(7) no
Cl15 Ru5 N10 C68 -171.9(6) no
N9 Ru5 N10 C64 -178.1(8) no
N9 Ru5 N10 C68 6.5(6) no
N12 Ru6 N11 C80 -1.6(6) no
Cl16 Ru6 N12 C78 -90.5(7) no
Cl17 Ru6 S6 C84 -26.0(4) no
Cl17 Ru6 S6 O6 99.4(3) no
Cl17 Ru6 S6 C83 -137.3(4) no
N12 Ru6 N11 C71 -178.9(8) no
Cl18 Ru6 S6 O6 -167.7(3) no
Cl18 Ru6 S6 C83 -44.4(4) no
Cl18 Ru6 S6 C84 66.9(4) no
Cl16 Ru6 S6 C84 160.4(4) no
S6 Ru6 N11 C71 2.8(7) no
S6 Ru6 N11 C80 -179.8(6) no
Cl18 Ru6 N12 C78 2.9(7) no
Cl18 Ru6 N12 C82 -175.0(6) no
N11 Ru6 N12 C78 -179.7(8) no
N11 Ru6 N12 C82 2.4(6) no
Cl16 Ru6 N12 C82 91.6(6) no
Cl17 Ru6 N12 C78 95.9(7) no
Cl17 Ru6 N12 C82 -82.0(6) no
Cl16 Ru6 S6 C83 49.1(4) no
N11 Ru6 S6 O6 14.7(4) no
N11 Ru6 S6 C83 138.1(4) no
N11 Ru6 S6 C84 -110.7(4) no
Cl16 Ru6 N11 C80 -91.6(6) no
Cl17 Ru6 N11 C71 -89.0(7) no
Cl16 Ru6 S6 O6 -74.3(3) no
Cl17 Ru6 N11 C80 88.3(6) no
Cl16 Ru6 N11 C71 91.1(7) no
C10 N1 C1 C2 0.5(13) no
Ru1 N1 C1 C2 175.0(6) no
C1 N1 C10 C12 -179.1(8) no
Ru1 N1 C10 C9 -173.8(7) no
C1 N1 C10 C9 1.5(13) no
Ru1 N1 C10 C12 5.7(10) no
Ru1 N2 C12 C11 175.8(7) no
C8 N2 C12 C10 178.1(8) no
Ru1 N2 C12 C10 -4.3(10) no
C8 N2 C12 C11 -1.9(13) no
C12 N2 C8 C7 0.0(14) no
Ru1 N2 C8 C7 -177.3(7) no
C24 N3 C15 C16 1.2(13) no
Ru2 N3 C15 C16 175.3(6) no
Ru2 N3 C24 C26 2.9(10) no
C15 N3 C24 C23 -1.7(13) no
C15 N3 C24 C26 177.9(8) no
Ru2 N3 C24 C23 -176.7(7) no
Ru2 N4 C26 C25 177.8(7) no
Ru2 N4 C26 C24 0.6(10) no
C26 N4 C22 C21 1.7(13) no
C22 N4 C26 C24 -179.7(8) no
C22 N4 C26 C25 -2.5(13) no
Ru2 N4 C22 C21 -178.6(7) no
Ru3 N5 C38 C40 6.9(10) no
Ru3 N5 C38 C37 -173.2(7) no
C29 N5 C38 C37 2.4(13) no
Ru3 N5 C29 C30 173.2(6) no
C38 N5 C29 C30 -1.5(13) no
C29 N5 C38 C40 -177.6(8) no
Ru3 N6 C40 C38 -4.3(10) no
Ru3 N6 C40 C39 175.1(7) no
C36 N6 C40 C39 -3.1(13) no
C40 N6 C36 C35 2.6(13) no
C36 N6 C40 C38 177.5(8) no
Ru3 N6 C36 C35 -175.3(7) no
Ru4 N7 C52 C51 -174.0(7) no
Ru4 N7 C43 C44 173.2(7) no
C43 N7 C52 C54 -179.3(8) no
C52 N7 C43 C44 -0.5(13) no
Ru4 N7 C52 C54 6.2(10) no
C43 N7 C52 C51 0.6(13) no
Ru4 N8 C54 C52 -3.3(10) no
Ru4 N8 C50 C49 -177.4(6) no
C50 N8 C54 C53 -2.4(13) no
C54 N8 C50 C49 0.9(13) no
Ru4 N8 C54 C53 176.1(7) no
C50 N8 C54 C52 178.1(8) no
C57 N9 C66 C68 -177.1(8) no
Ru5 N9 C66 C68 6.1(10) no
Ru5 N9 C66 C65 -174.6(7) no
C57 N9 C66 C65 2.3(13) no
C66 N9 C57 C58 -0.3(12) no
Ru5 N9 C57 C58 176.1(6) no
C68 N10 C64 C63 -0.4(13) no
Ru5 N10 C64 C63 -175.5(7) no
Ru5 N10 C68 C67 175.2(7) no
C64 N10 C68 C67 -0.6(13) no
C64 N10 C68 C66 178.8(8) no
Ru5 N10 C68 C66 -5.5(10) no
N1 C1 C2 C3 -1.6(14) no
C1 C2 C3 C9 0.6(13) no
C2 C3 C9 C10 1.2(13) no
C2 C3 C9 C4 -179.7(9) no
C5 C4 C9 C3 -176.5(9) no
C9 C4 C5 C11 -1.7(15) no
C5 C4 C9 C10 2.6(14) no
C4 C5 C11 C12 -0.7(14) no
C4 C5 C11 C6 179.7(9) no
C7 C6 C11 C5 179.6(9) no
C11 C6 C7 C8 -1.8(14) no
C7 C6 C11 C12 0.0(13) no
C6 C7 C8 N2 1.9(15) no
C4 C9 C10 C12 -0.9(13) no
C3 C9 C10 C12 178.2(8) no
C3 C9 C10 N1 -2.3(13) no
C4 C9 C10 N1 178.6(8) no
C9 C10 C12 C11 -1.6(13) no
N1 C10 C12 C11 179.0(8) no
N1 C10 C12 N2 -1.0(12) no
C9 C10 C12 N2 178.5(8) no
C71 N11 C80 C79 0.8(12) no
C71 N11 C80 C82 178.2(8) no
C80 N11 C71 C72 -0.7(12) no
Ru6 N11 C80 C79 -176.9(7) no
Ru6 N11 C71 C72 176.6(6) no
Ru6 N11 C80 C82 0.6(10) no
C6 C11 C12 C10 -178.0(8) no
C5 C11 C12 N2 -177.7(8) no
C5 C11 C12 C10 2.4(13) no
C6 C11 C12 N2 1.9(13) no
C78 N12 C82 C80 179.0(8) no
Ru6 N12 C78 C77 -177.7(6) no
C78 N12 C82 C81 -0.8(13) no
Ru6 N12 C82 C81 177.3(7) no
C82 N12 C78 C77 0.1(13) no
Ru6 N12 C82 C80 -2.9(10) no
N3 C15 C16 C17 0.1(13) no
C15 C16 C17 C23 -0.9(13) no
C16 C17 C23 C24 0.4(13) no
C16 C17 C23 C18 -177.5(9) no
C23 C18 C19 C25 -0.3(15) no
C19 C18 C23 C17 178.7(9) no
C19 C18 C23 C24 0.8(15) no
C18 C19 C25 C26 -0.5(14) no
C18 C19 C25 C20 -178.6(9) no
C25 C20 C21 C22 -0.3(14) no
C21 C20 C25 C19 177.8(9) no
C21 C20 C25 C26 -0.4(13) no
C20 C21 C22 N4 -0.4(14) no
C17 C23 C24 N3 0.9(13) no
C17 C23 C24 C26 -178.7(8) no
C18 C23 C24 N3 179.0(8) no
C18 C23 C24 C26 -0.6(13) no
C23 C24 C26 N4 177.2(8) no
C23 C24 C26 C25 -0.1(13) no
N3 C24 C26 C25 -179.7(8) no
N3 C24 C26 N4 -2.4(12) no
C20 C25 C26 N4 1.8(13) no
C19 C25 C26 N4 -176.4(8) no
C20 C25 C26 C24 178.9(8) no
C19 C25 C26 C24 0.7(13) no
N5 C29 C30 C31 -0.2(14) no
C29 C30 C31 C37 1.2(14) no
C30 C31 C37 C32 -179.4(9) no
C30 C31 C37 C38 -0.5(14) no
C33 C32 C37 C38 3.4(15) no
C37 C32 C33 C39 -0.9(15) no
C33 C32 C37 C31 -177.7(10) no
C32 C33 C39 C40 -2.6(14) no
C32 C33 C39 C34 179.6(9) no
C35 C34 C39 C40 -0.6(14) no
C39 C34 C35 C36 0.1(15) no
C35 C34 C39 C33 177.2(9) no
C34 C35 C36 N6 -1.2(15) no
C32 C37 C38 N5 177.7(9) no
C31 C37 C38 C40 178.6(8) no
C31 C37 C38 N5 -1.3(13) no
C32 C37 C38 C40 -2.4(13) no
C37 C38 C40 C39 -1.1(13) no
C37 C38 C40 N6 178.3(8) no
N5 C38 C40 N6 -1.7(12) no
N5 C38 C40 C39 178.9(8) no
C34 C39 C40 C38 -178.5(8) no
C33 C39 C40 N6 -175.8(8) no
C33 C39 C40 C38 3.6(13) no
C34 C39 C40 N6 2.1(13) no
N7 C43 C44 C45 0.0(15) no
C43 C44 C45 C51 0.3(15) no
C44 C45 C51 C46 -179.8(9) no
C44 C45 C51 C52 -0.2(14) no
C51 C46 C47 C53 -0.8(14) no
C47 C46 C51 C45 -178.6(9) no
C47 C46 C51 C52 1.8(13) no
C46 C47 C53 C54 -1.3(13) no
C46 C47 C53 C48 179.7(9) no
C53 C48 C49 C50 -1.5(13) no
C49 C48 C53 C47 179.2(9) no
C49 C48 C53 C54 0.1(13) no
C48 C49 C50 N8 1.0(14) no
C45 C51 C52 C54 179.6(9) no
C46 C51 C52 N7 179.3(8) no
C46 C51 C52 C54 -0.8(13) no
C45 C51 C52 N7 -0.3(14) no
N7 C52 C54 C53 178.7(8) no
C51 C52 C54 N8 178.3(8) no
C51 C52 C54 C53 -1.2(13) no
N7 C52 C54 N8 -1.8(12) no
C48 C53 C54 C52 -178.7(8) no
C48 C53 C54 N8 1.9(13) no
C47 C53 C54 N8 -177.2(8) no
C47 C53 C54 C52 2.2(13) no
N9 C57 C58 C59 -1.3(14) no
C57 C58 C59 C65 1.1(14) no
C58 C59 C65 C60 179.4(9) no
C58 C59 C65 C66 0.7(13) no
C61 C60 C65 C59 -176.7(9) no
C61 C60 C65 C66 2.0(13) no
C65 C60 C61 C67 0.3(14) no
C60 C61 C67 C62 178.7(9) no
C60 C61 C67 C68 -2.5(13) no
C67 C62 C63 C64 -1.2(14) no
C63 C62 C67 C68 0.3(13) no
C63 C62 C67 C61 179.0(9) no
C62 C63 C64 N10 1.3(14) no
C59 C65 C66 C68 176.8(8) no
C59 C65 C66 N9 -2.5(13) no
C60 C65 C66 N9 178.8(8) no
C60 C65 C66 C68 -2.0(13) no
C65 C66 C68 C67 -0.2(13) no
N9 C66 C68 C67 179.1(8) no
C65 C66 C68 N10 -179.6(8) no
N9 C66 C68 N10 -0.3(12) no
C62 C67 C68 C66 -178.7(8) no
C62 C67 C68 N10 0.7(13) no
C61 C67 C68 C66 2.5(13) no
C61 C67 C68 N10 -178.2(8) no
N11 C71 C72 C73 0.7(14) no
C71 C72 C73 C79 -0.8(14) no
C72 C73 C79 C74 -177.2(9) no
C72 C73 C79 C80 0.9(13) no
C79 C74 C75 C81 -1.0(14) no
C75 C74 C79 C73 179.3(9) no
C75 C74 C79 C80 1.2(13) no
C74 C75 C81 C82 -0.2(13) no
C74 C75 C81 C76 -179.5(9) no
C77 C76 C81 C75 179.9(9) no
C77 C76 C81 C82 0.5(13) no
C81 C76 C77 C78 -1.2(13) no
C76 C77 C78 N12 0.9(13) no
C74 C79 C80 C82 -0.1(13) no
C74 C79 C80 N11 177.3(8) no
C73 C79 C80 N11 -0.9(13) no
C73 C79 C80 C82 -178.3(8) no
N11 C80 C82 N12 1.6(12) no
N11 C80 C82 C81 -178.6(8) no
C79 C80 C82 N12 179.0(8) no
C79 C80 C82 C81 -1.2(13) no
C75 C81 C82 N12 -178.9(8) no
C75 C81 C82 C80 1.3(13) no
C76 C81 C82 N12 0.5(13) no
C76 C81 C82 C80 -179.3(8) no
